data_4101789
loop_
_publ_author_name
'Naoki Nishimura'
'Kenji Yoza'
'Kenji Kobayashi'

_publ_section_title
;
 Guest-Encapsulation Properties of a Self-Assembled Capsule by Dynamic
 Boronic Ester Bonds
;
_journal_name_full 'Journal of the American Chemical Society'
_journal_page_first 777
_journal_page_last 790
_journal_paper_doi 10.1021/ja9084918
_journal_volume 132
_journal_year 2010
_chemical_formula_sum 'C136 H115 B4 O18'
_chemical_formula_weight 2080.52
_chemical_name_systematic
; 
 ? 
;
_space_group_IT_number 2
_symmetry_cell_setting triclinic
_symmetry_space_group_name_Hall '-P 1'
_symmetry_space_group_name_H-M 'P -1'
_atom_sites_solution_hydrogens geom
_atom_sites_solution_primary direct
_atom_sites_solution_secondary difmap
_audit_creation_method SHELXL-97
_cell_angle_alpha 76.646(2)
_cell_angle_beta 86.741(2)
_cell_angle_gamma 67.404(2)
_cell_formula_units_Z 2
_cell_length_a 15.453(2)
_cell_length_b 16.161(2)
_cell_length_c 24.311(3)
_cell_measurement_reflns_used 4579
_cell_measurement_temperature 100
_cell_measurement_theta_max 19.57
_cell_measurement_theta_min 2.20
_cell_volume 5450.3(12)
_computing_cell_refinement 'APEX2 (Bruker AXS, 2006)'
_computing_data_collection 'APEX2 (Bruker AXS, 2006)'
_computing_data_reduction 'SAINT (Bruker AXS, 2004)'
_computing_molecular_graphics 'XSHEL (Bruker AXS,2002)'
_computing_publication_material 'XCIF (Bruker AXS, 2001)'
_computing_structure_refinement 'SHELXL-97 (Sheldrick, 1997)'
_computing_structure_solution 'SHELXS-97 (Sheldrick, 1997)'
_diffrn_ambient_temperature 100
_diffrn_detector_area_resol_mean 8.333
_diffrn_measured_fraction_theta_full 1.000
_diffrn_measured_fraction_theta_max 1.000
_diffrn_measurement_device_type 'Bruker APEXII CCD area detector'
_diffrn_measurement_method 'phi and omega scans'
_diffrn_radiation_monochromator 'Bruker Helios multilayer confocal mirror'
_diffrn_radiation_source 'Bruker TXS fine-focus rotating anode'
_diffrn_radiation_type MoK\a
_diffrn_radiation_wavelength 0.71073
_diffrn_reflns_av_R_equivalents 0.0631
_diffrn_reflns_av_sigmaI/netI 0.0769
_diffrn_reflns_limit_h_max 16
_diffrn_reflns_limit_h_min -16
_diffrn_reflns_limit_k_max 17
_diffrn_reflns_limit_k_min -17
_diffrn_reflns_limit_l_max 26
_diffrn_reflns_limit_l_min -26
_diffrn_reflns_number 42094
_diffrn_reflns_theta_full 22.46
_diffrn_reflns_theta_max 22.46
_diffrn_reflns_theta_min 0.86
_exptl_absorpt_coefficient_mu 0.082
_exptl_absorpt_correction_T_max 0.9984
_exptl_absorpt_correction_T_min 0.9765
_exptl_absorpt_correction_type empirical
_exptl_absorpt_process_details
;
SADABS Sheldrick 1996
;
_exptl_crystal_colour colorless
_exptl_crystal_density_diffrn 1.268
_exptl_crystal_density_method 'not measured'
_exptl_crystal_description plate
_exptl_crystal_F_000 2190
_exptl_crystal_size_max 0.29
_exptl_crystal_size_mid 0.17
_exptl_crystal_size_min 0.02
_refine_diff_density_max 0.625
_refine_diff_density_min -0.617
_refine_diff_density_rms 0.070
_refine_ls_extinction_coef 0.0040(5)
_refine_ls_extinction_expression Fc^*^=kFc[1+0.001xFc^2^\l^3^/sin(2\q)]^-1/4^
_refine_ls_extinction_method SHELXL
_refine_ls_goodness_of_fit_ref 1.034
_refine_ls_hydrogen_treatment constr
_refine_ls_matrix_type full
_refine_ls_number_parameters 1775
_refine_ls_number_reflns 14186
_refine_ls_number_restraints 2215
_refine_ls_restrained_S_all 1.025
_refine_ls_R_factor_all 0.1486
_refine_ls_R_factor_gt 0.0867
_refine_ls_shift/su_max 0.005
_refine_ls_shift/su_mean 0.000
_refine_ls_structure_factor_coef Fsqd
_refine_ls_weighting_details 'calc w=1/[\s^2^(Fo^2^)+(0.1083P)^2^+13.2912P] where P=(Fo^2^+2Fc^2^)/3'
_refine_ls_weighting_scheme calc
_refine_ls_wR_factor_gt 0.2146
_refine_ls_wR_factor_ref 0.2622
_reflns_number_gt 8232
_reflns_number_total 14186
_reflns_threshold_expression >2sigma(I)
_cod_data_source_file ja9084918_si_002.cif
_cod_data_source_block p-1
_cod_original_cell_volume 5450.6(13)
_cod_original_sg_symbol_H-M 'P -1 '
_cod_database_code 4101789

loop_
_symmetry_equiv_pos_as_xyz
'x, y, z'
'-x, -y, -z'

loop_
_atom_site_label
_atom_site_type_symbol
_atom_site_fract_x
_atom_site_fract_y
_atom_site_fract_z
_atom_site_U_iso_or_equiv
_atom_site_adp_type
_atom_site_occupancy
_atom_site_symmetry_multiplicity
_atom_site_calc_flag
_atom_site_refinement_flags
_atom_site_disorder_assembly
_atom_site_disorder_group
B1 B 0.1863(4) -0.1679(3) 0.7976(2) 0.0374(15) Uani 1 1 d DU B .
B4A B -0.2248(9) 0.5558(8) 0.4564(4) 0.040(3) Uani 0.50 1 d PDU . 1
B4B B -0.2765(11) 0.5399(8) 0.4641(4) 0.043(3) Uani 0.50 1 d PDU . 2
B2J B -0.0613(5) -0.3912(6) 0.7306(6) 0.037(2) Uani 0.796(5) 1 d PDU A 3
B3J B -0.5054(8) 0.3219(4) 0.3890(4) 0.081(3) Uani 0.796(5) 1 d PDU . 3
B2K B -0.0550(19) -0.379(2) 0.732(3) 0.040(3) Uani 0.204(5) 1 d PDU A 4
B3K B -0.491(2) 0.344(2) 0.4073(15) 0.074(5) Uani 0.204(5) 1 d PDU . 4
C6 C 0.2436(3) -0.4256(3) 0.8600(2) 0.0268(11) Uani 1 1 d U . .
C10 C 0.1989(3) -0.3312(3) 0.8417(2) 0.0312(12) Uani 1 1 d U A .
C11 C 0.3392(3) -0.4627(3) 0.8519(2) 0.0272(12) Uani 1 1 d U . .
H11A H 0.3716 -0.5274 0.8639 0.033 Uiso 1 1 calc R . .
C12 C 0.1516(3) -0.5064(3) 0.8353(2) 0.0311(12) Uani 1 1 d U . .
C13 C 0.1877(3) -0.4840(3) 0.8845(2) 0.0284(12) Uani 1 1 d U . .
H13A H 0.1315 -0.4438 0.9016 0.034 Uiso 1 1 calc R . .
C14 C 0.1020(3) -0.0317(3) 0.7466(2) 0.0360(13) Uani 1 1 d DU B .
C15 C 0.2446(4) -0.2747(3) 0.8165(2) 0.0333(12) Uani 1 1 d U . .
C18 C 0.0535(4) 0.0421(3) 0.7041(2) 0.0375(13) Uani 1 1 d U B .
H18A H 0.0491 0.0349 0.6668 0.045 Uiso 1 1 calc R . .
C19 C 0.3410(4) -0.3155(3) 0.8100(2) 0.0387(13) Uani 1 1 d U . .
C20 C 0.4947(4) -0.4534(4) 0.8173(3) 0.0462(15) Uani 1 1 d U . .
H20A H 0.5217 -0.4066 0.8183 0.055 Uiso 1 1 calc R . .
C21 C 0.2389(4) -0.5678(4) 0.9317(2) 0.0342(13) Uani 1 1 d U . .
H21A H 0.2000 -0.6051 0.9424 0.041 Uiso 1 1 calc R . .
H21B H 0.2988 -0.6065 0.9177 0.041 Uiso 1 1 calc R . .
C22 C 0.0325(4) -0.4608(4) 0.7601(2) 0.0418(14) Uani 1 1 d U . .
C24 C 0.1668(4) -0.6051(4) 0.7699(2) 0.0483(15) Uani 1 1 d U . .
C26 C 0.3902(3) -0.4101(3) 0.8271(2) 0.0335(13) Uani 1 1 d U . .
C27 C 0.1090(4) -0.0236(3) 0.8004(2) 0.0411(14) Uani 1 1 d DU B .
C28 C 0.1985(4) -0.5854(3) 0.8157(2) 0.0350(13) Uani 1 1 d U A .
H28A H 0.2557 -0.6285 0.8345 0.042 Uiso 1 1 calc R . .
C29 C 0.0680(4) -0.4446(3) 0.8061(2) 0.0361(13) Uani 1 1 d U A .
C30 C 0.0412(4) -0.2889(3) 0.8071(2) 0.0357(13) Uani 1 1 d U A .
H30A H -0.0152 -0.2311 0.8008 0.043 Uiso 1 1 calc R . .
H30B H 0.0736 -0.2919 0.7709 0.043 Uiso 1 1 calc R . .
C32 C 0.5058(4) -0.4698(4) 0.7574(3) 0.0592(18) Uani 1 1 d U . .
C34 C 0.0108(4) 0.1284(3) 0.7175(2) 0.0385(13) Uani 1 1 d DU . .
C37 C 0.0675(4) 0.0591(4) 0.8155(3) 0.0479(15) Uani 1 1 d U . .
H37A H 0.0718 0.0648 0.8531 0.057 Uiso 1 1 calc R B .
C39 C 0.5494(4) -0.5400(4) 0.8618(3) 0.0460(15) Uani 1 1 d U . .
H39A H 0.5214 -0.5864 0.8639 0.055 Uiso 1 1 calc R . .
H39B H 0.6151 -0.5663 0.8502 0.055 Uiso 1 1 calc R . .
C40 C 0.2237(5) -0.6911(4) 0.7478(3) 0.0625(18) Uani 1 1 d U A .
H40A H 0.1774 -0.7077 0.7303 0.075 Uiso 1 1 calc R . .
C41 C 0.0185(4) 0.1344(4) 0.7727(2) 0.0435(14) Uani 1 1 d U B .
H41A H -0.0111 0.1928 0.7818 0.052 Uiso 1 1 calc R . .
C42 C 0.2587(4) -0.5389(4) 0.9835(2) 0.0478(15) Uani 1 1 d U . .
H42A H 0.3043 -0.5091 0.9731 0.057 Uiso 1 1 calc R . .
H42B H 0.1997 -0.4917 0.9925 0.057 Uiso 1 1 calc R . .
C45 C 0.5486(4) -0.5195(4) 0.9196(3) 0.0544(16) Uani 1 1 d U . .
H45A H 0.5748 -0.4717 0.9170 0.065 Uiso 1 1 calc R . .
H45B H 0.4828 -0.4942 0.9312 0.065 Uiso 1 1 calc R . .
C46 C 0.0826(5) -0.5414(4) 0.7435(3) 0.0536(16) Uani 1 1 d U A .
C48 C 0.4073(4) -0.2506(4) 0.7293(3) 0.0628(19) Uani 1 1 d U . .
H48A H 0.3597 -0.2620 0.7100 0.075 Uiso 1 1 calc R . .
H48B H 0.4037 -0.1876 0.7116 0.075 Uiso 1 1 calc R . .
C49 C 0.7009(5) -0.6383(4) 0.9657(3) 0.0690(19) Uani 1 1 d U . .
H49A H 0.7330 -0.6111 0.9373 0.083 Uiso 1 1 calc R . .
C51 C 0.3753(6) -0.6757(4) 0.7088(3) 0.068(2) Uani 1 1 d U A .
H51A H 0.4038 -0.7045 0.7455 0.082 Uiso 1 1 calc R . .
C52 C 0.6035(4) -0.6023(4) 0.9645(3) 0.0531(16) Uani 1 1 d U . .
C54 C 0.2825(6) -0.6647(4) 0.7005(3) 0.073(2) Uani 1 1 d U . .
C56 C 0.2960(4) -0.6134(5) 1.0365(3) 0.0615(18) Uani 1 1 d U . .
C57 C 0.5209(5) -0.5659(4) 0.6895(3) 0.077(2) Uani 1 1 d DU . .
C59 C 0.9126(5) 0.0338(4) 0.0222(3) 0.0555(17) Uani 1 1 d U . .
H59A H 0.8522 0.0571 0.0373 0.067 Uiso 1 1 calc R . .
C60 C 0.2504(4) -0.8665(4) 0.8899(3) 0.0627(18) Uani 1 1 d U . .
C61 C 0.2768(5) -0.7741(4) 0.7948(3) 0.0580(17) Uani 1 1 d U . .
H61A H 0.3166 -0.7576 0.8173 0.070 Uiso 1 1 calc R A .
H61B H 0.3182 -0.8253 0.7780 0.070 Uiso 1 1 calc R . .
C62 C 0.4379(9) -0.4894(7) 0.5633(4) 0.154(4) Uani 1 1 d U A .
H62A H 0.3827 -0.4507 0.5811 0.185 Uiso 1 1 calc R . .
H62B H 0.4358 -0.4587 0.5228 0.185 Uiso 1 1 calc R . .
C63 C 0.5157(4) -0.5525(4) 0.7446(3) 0.0596(19) Uani 1 1 d U . .
H63A H 0.5190 -0.6026 0.7750 0.072 Uiso 1 1 calc R . .
C68 C 0.9798(5) 0.0660(4) 0.0310(3) 0.0583(18) Uani 1 1 d U . .
H68A H 0.9661 0.1114 0.0525 0.070 Uiso 1 1 calc R . .
C69 C 0.3010(5) -0.9598(5) 0.8957(4) 0.081(2) Uani 1 1 d U . .
H69A H 0.3060 -0.9862 0.8640 0.097 Uiso 1 1 calc R . .
C70 C 0.2071(5) -0.8051(4) 0.8336(3) 0.073(2) Uani 1 1 d U A .
H70A H 0.1542 -0.7499 0.8402 0.087 Uiso 1 1 calc R . .
H70B H 0.1813 -0.8384 0.8140 0.087 Uiso 1 1 calc R . .
C71 C 0.5013(4) -0.3976(5) 0.7117(4) 0.077(2) Uani 1 1 d U . .
C72 C 0.9335(5) -0.0326(4) -0.0088(3) 0.0589(18) Uani 1 1 d U . .
H72A H 0.8874 -0.0553 -0.0149 0.071 Uiso 1 1 calc R . .
C73 C 0.4281(6) -0.6467(4) 0.6661(3) 0.083(2) Uani 1 1 d DU . .
C77 C 0.0286(5) 0.4937(6) 0.0539(3) 0.074(2) Uani 1 1 d U . .
H77A H 0.0488 0.4891 0.0911 0.089 Uiso 1 1 calc R . .
C81 C -0.0038(5) 0.5775(6) 0.0164(3) 0.077(2) Uani 1 1 d U . .
H81A H -0.0068 0.6311 0.0276 0.092 Uiso 1 1 calc R . .
C83 C 0.5611(5) -0.6433(5) 1.0055(3) 0.070(2) Uani 1 1 d U . .
H83A H 0.4946 -0.6196 1.0053 0.084 Uiso 1 1 calc R . .
C84 C 0.3532(5) -0.7026(6) 1.0346(3) 0.103(3) Uani 1 1 d U . .
H84A H 0.3659 -0.7197 0.9993 0.123 Uiso 1 1 calc R . .
C87 C 0.7520(6) -0.7137(5) 1.0078(4) 0.085(2) Uani 1 1 d U . .
H87A H 0.8186 -0.7379 1.0081 0.101 Uiso 1 1 calc R . .
C89 C 0.5167(6) -0.4908(5) 0.6464(3) 0.103(3) Uani 1 1 d U A .
C90 C 0.2435(7) -0.6247(5) 0.6460(3) 0.090(2) Uani 1 1 d U A .
C92 C 0.3837(8) -0.6063(5) 0.6129(3) 0.106(3) Uani 1 1 d U A .
C93 C 0.3446(6) -1.0156(6) 0.9468(4) 0.097(3) Uani 1 1 d U . .
H93A H 0.3780 -1.0799 0.9510 0.116 Uiso 1 1 calc R . .
C94 C 0.3694(6) -0.7355(7) 1.1364(4) 0.098(3) Uani 1 1 d U . .
H94A H 0.3977 -0.7763 1.1711 0.117 Uiso 1 1 calc R . .
C95 C 0.3107(6) -0.6515(7) 1.1381(3) 0.095(3) Uani 1 1 d U . .
H95A H 0.2933 -0.6342 1.1731 0.114 Uiso 1 1 calc R . .
C96 C 0.0785(6) -0.5400(5) 0.6448(3) 0.089(2) Uani 1 1 d U A .
H96A H 0.0277 -0.5203 0.6159 0.107 Uiso 1 1 calc R . .
H96B H 0.1003 -0.4890 0.6414 0.107 Uiso 1 1 calc R . .
C97 C 0.2759(5) -0.5905(6) 1.0883(3) 0.072(2) Uani 1 1 d U . .
H97A H 0.2357 -0.5292 1.0891 0.086 Uiso 1 1 calc R . .
C100 C 0.2936(8) -0.5936(5) 0.6013(3) 0.103(3) Uani 1 1 d U . .
C102 C 0.7065(6) -0.7525(6) 1.0484(4) 0.089(3) Uani 1 1 d U . .
H10B H 0.7415 -0.8035 1.0774 0.107 Uiso 1 1 calc R . .
C105 C 0.0321(5) 0.4161(6) 0.0381(3) 0.076(2) Uani 1 1 d U . .
H10C H 0.0538 0.3583 0.0644 0.091 Uiso 1 1 calc R . .
C106 C 0.2434(5) -0.8290(6) 0.9358(4) 0.080(2) Uani 1 1 d U . .
H10F H 0.2082 -0.7650 0.9322 0.096 Uiso 1 1 calc R . .
C107 C 0.5072(5) -0.4060(5) 0.6561(4) 0.097(3) Uani 1 1 d U . .
C116 C 0.3936(5) -0.7693(7) 1.0858(4) 0.122(3) Uani 1 1 d U . .
H11B H 0.4333 -0.8312 1.0862 0.147 Uiso 1 1 calc R . .
C117 C 0.6103(6) -0.7186(5) 1.0479(3) 0.088(2) Uani 1 1 d U . .
H11D H 0.5781 -0.7461 1.0760 0.105 Uiso 1 1 calc R . .
C121 C 0.3375(7) -0.9742(7) 0.9910(4) 0.108(3) Uani 1 1 d U . .
H12A H 0.3693 -1.0109 1.0258 0.129 Uiso 1 1 calc R . .
C129 C 0.2869(7) -0.8828(7) 0.9874(4) 0.104(3) Uani 1 1 d U . .
H12B H 0.2816 -0.8567 1.0193 0.125 Uiso 1 1 calc R . .
C1A C -0.0440(12) 0.2125(9) 0.6741(8) 0.047(3) Uani 0.50 1 d PDU B 1
H1AA H -0.0474 0.1933 0.6387 0.057 Uiso 0.50 1 calc PR B 1
H1AB H -0.1089 0.2376 0.6871 0.057 Uiso 0.50 1 calc PR B 1
C2A C -0.0090(7) 0.2887(6) 0.6601(4) 0.038(2) Uani 0.50 1 d PDU B 1
H2AA H 0.0534 0.2667 0.6433 0.046 Uiso 0.50 1 calc PR B 1
H2AB H -0.0013 0.3064 0.6954 0.046 Uiso 0.50 1 calc PR B 1
C3A C -0.0740(7) 0.3714(6) 0.6197(4) 0.039(2) Uani 0.50 1 d PDU B 1
C4A C -0.0665(9) 0.3848(8) 0.5617(5) 0.053(3) Uani 0.50 1 d PU B 1
H4AA H -0.0142 0.3441 0.5460 0.063 Uiso 0.50 1 calc PR B 1
C5A C -0.1333(8) 0.4558(6) 0.5270(4) 0.041(2) Uani 0.50 1 d PDU B 1
C6A C -0.2084(16) 0.515(2) 0.5487(4) 0.041(3) Uani 0.50 1 d PDU B 1
C7A C -0.2222(14) 0.5092(13) 0.6063(9) 0.044(3) Uani 0.50 1 d PU B 1
H7AA H -0.2744 0.5503 0.6218 0.053 Uiso 0.50 1 calc PR B 1
C8A C -0.1472(13) 0.4321(14) 0.6395(10) 0.045(3) Uani 0.50 1 d PU B 1
H8AA H -0.1502 0.4237 0.6794 0.054 Uiso 0.50 1 calc PR B 1
C1B C -0.0406(10) 0.2140(9) 0.6741(7) 0.048(3) Uani 0.50 1 d PDU B 2
H1BA H -0.0011 0.2510 0.6669 0.057 Uiso 0.50 1 calc PR B 2
H1BF H -0.0441 0.1952 0.6386 0.057 Uiso 0.50 1 calc PR B 2
C2B C -0.1368(8) 0.2763(7) 0.6844(5) 0.052(3) Uani 0.50 1 d PDU B 2
H2BA H -0.1360 0.2941 0.7207 0.063 Uiso 0.50 1 calc PR B 2
H2BB H -0.1794 0.2427 0.6880 0.063 Uiso 0.50 1 calc PR B 2
C3B C -0.1742(9) 0.3613(7) 0.6383(4) 0.051(2) Uani 0.50 1 d PDU B 2
C4B C -0.2084(9) 0.3588(9) 0.5867(5) 0.057(3) Uani 0.50 1 d PU B 2
H4BA H -0.2145 0.3049 0.5813 0.068 Uiso 0.50 1 calc PR B 2
C5B C -0.2326(9) 0.4372(7) 0.5441(4) 0.051(2) Uani 0.50 1 d PDU B 2
C6B C -0.2257(16) 0.517(2) 0.5508(5) 0.041(3) Uani 0.50 1 d PDU B 2
C7B C -0.1993(13) 0.5227(14) 0.6010(8) 0.043(3) Uani 0.50 1 d PU B 2
H7BA H -0.2000 0.5797 0.6058 0.052 Uiso 0.50 1 calc PR B 2
C8B C -0.1715(13) 0.4473(14) 0.6451(10) 0.043(3) Uani 0.50 1 d PU B 2
H8BA H -0.1504 0.4510 0.6800 0.051 Uiso 0.50 1 calc PR B 2
C1BA C 0.1857(3) 0.0774(3) 0.23541(13) 0.0554(17) Uani 1 1 d GU . .
H1BB H 0.2019 0.0586 0.2747 0.066 Uiso 1 1 calc R . .
C2BA C 0.1339(3) 0.0390(2) 0.21243(17) 0.0540(16) Uani 1 1 d GU . .
H2BC H 0.1146 -0.0060 0.2360 0.065 Uiso 1 1 calc R . .
C3BA C 0.1102(3) 0.0666(3) 0.15492(18) 0.0572(16) Uani 1 1 d GU . .
H3BA H 0.0748 0.0403 0.1392 0.069 Uiso 1 1 calc R . .
C4BA C 0.1385(3) 0.1325(3) 0.12039(13) 0.0579(17) Uani 1 1 d GU . .
H4BB H 0.1223 0.1513 0.0811 0.070 Uiso 1 1 calc R . .
C5BA C 0.1903(3) 0.1708(2) 0.14337(16) 0.0533(16) Uani 1 1 d GU . .
H5BA H 0.2096 0.2159 0.1198 0.064 Uiso 1 1 calc R . .
C6BA C 0.2140(3) 0.1433(3) 0.20088(17) 0.0521(16) Uani 1 1 d GU . .
H6BA H 0.2494 0.1695 0.2166 0.063 Uiso 1 1 calc R . .
C1BB C 0.1901(3) 0.6386(3) 0.19239(19) 0.080(2) Uani 1 1 d GU . .
H1BC H 0.2380 0.6030 0.2208 0.097 Uiso 1 1 calc R . .
C2BB C 0.1203(3) 0.6081(3) 0.18392(19) 0.075(2) Uani 1 1 d GU . .
H2BD H 0.1204 0.5516 0.2065 0.089 Uiso 1 1 calc R . .
C3BB C 0.0502(3) 0.6603(3) 0.1424(2) 0.0665(18) Uani 1 1 d GU . .
H3BB H 0.0025 0.6394 0.1366 0.080 Uiso 1 1 calc R . .
C4BB C 0.0500(3) 0.7429(3) 0.10931(17) 0.0693(19) Uani 1 1 d GU . .
H4BC H 0.0022 0.7786 0.0809 0.083 Uiso 1 1 calc R . .
C5BB C 0.1199(4) 0.7734(3) 0.11778(19) 0.076(2) Uani 1 1 d GU . .
H5BB H 0.1198 0.8299 0.0952 0.091 Uiso 1 1 calc R . .
C6BB C 0.1899(3) 0.7213(3) 0.1593(2) 0.082(2) Uani 1 1 d GU . .
H6BB H 0.2377 0.7421 0.1651 0.098 Uiso 1 1 calc R . .
C1BC C 0.5153(2) 0.8314(3) 0.10457(18) 0.0571(17) Uani 1 1 d GU . .
H1BD H 0.5799 0.8160 0.0968 0.069 Uiso 1 1 calc R . .
C2BC C 0.4654(3) 0.7878(2) 0.08500(16) 0.0540(16) Uani 1 1 d GU . .
H2BE H 0.4959 0.7426 0.0638 0.065 Uiso 1 1 calc R . .
C3BC C 0.3710(3) 0.8104(3) 0.09641(17) 0.0502(15) Uani 1 1 d GU . .
H3BC H 0.3369 0.7806 0.0830 0.060 Uiso 1 1 calc R . .
C4BC C 0.3264(2) 0.8765(3) 0.12740(17) 0.0523(16) Uani 1 1 d GU . .
H4BD H 0.2619 0.8919 0.1352 0.063 Uiso 1 1 calc R . .
C5BC C 0.3763(3) 0.9201(2) 0.14698(16) 0.0560(17) Uani 1 1 d GU . .
H5BC H 0.3459 0.9653 0.1682 0.067 Uiso 1 1 calc R . .
C6BC C 0.4708(3) 0.8976(3) 0.13556(17) 0.0565(16) Uani 1 1 d GU . .
H6BC H 0.5049 0.9274 0.1489 0.068 Uiso 1 1 calc R . .
C1BD C 0.5744(4) 0.9057(4) 0.3089(3) 0.099(2) Uani 1 1 d GU . .
H1BE H 0.5421 0.8682 0.3277 0.119 Uiso 1 1 calc R . .
C2BD C 0.5285(3) 0.9830(5) 0.2666(3) 0.111(3) Uani 1 1 d GU . .
H2BF H 0.4648 0.9984 0.2565 0.133 Uiso 1 1 calc R . .
C3BD C 0.5757(4) 1.0378(4) 0.2391(3) 0.117(3) Uani 1 1 d GU . .
H3BD H 0.5443 1.0907 0.2102 0.140 Uiso 1 1 calc R . .
C4BD C 0.6689(4) 1.0152(4) 0.2539(3) 0.098(2) Uani 1 1 d GU . .
H4BE H 0.7012 1.0527 0.2351 0.117 Uiso 1 1 calc R . .
C5BD C 0.7149(3) 0.9379(4) 0.2962(3) 0.091(2) Uani 1 1 d GU . .
H5BD H 0.7786 0.9224 0.3063 0.109 Uiso 1 1 calc R . .
C6BD C 0.6677(4) 0.8831(3) 0.3237(2) 0.093(2) Uani 1 1 d GU . .
H6BD H 0.6991 0.8302 0.3526 0.112 Uiso 1 1 calc R . .
C1C C 0.0441(6) -0.1486(6) 0.6070(4) 0.070(3) Uani 0.50 1 d PGU C -1
H1CA H 0.0123 -0.1866 0.6255 0.084 Uiso 0.50 1 calc PR C -1
C2C C -0.0027(5) -0.0705(6) 0.5653(4) 0.071(3) Uani 0.50 1 d PGU C -1
H2CA H -0.0664 -0.0552 0.5554 0.086 Uiso 0.50 1 calc PR C -1
C3C C 0.0439(6) -0.0148(5) 0.5382(4) 0.069(3) Uani 0.50 1 d PGU C -1
C4C C 0.1372(6) -0.0372(6) 0.5527(4) 0.069(3) Uani 0.50 1 d PGU C -1
H4CA H 0.1690 0.0009 0.5341 0.082 Uiso 0.50 1 calc PR C -1
C5C C 0.1840(4) -0.1153(6) 0.5943(4) 0.071(3) Uani 0.50 1 d PGU C -1
H5CA H 0.2477 -0.1306 0.6042 0.085 Uiso 0.50 1 calc PR C -1
C6C C 0.1374(5) -0.1710(5) 0.6215(4) 0.055(3) Uani 0.50 1 d PGU C -1
C7C C 0.261(2) -0.410(2) 0.6957(17) 0.043(7) Uani 0.50 1 d PU C -1
H7CA H 0.2805 -0.4659 0.6809 0.065 Uiso 0.50 1 calc PR C -1
H7CB H 0.2145 -0.4117 0.7247 0.065 Uiso 0.50 1 calc PR C -1
H7CC H 0.3156 -0.4070 0.7123 0.065 Uiso 0.50 1 calc PR C -1
C8C C 0.222(3) -0.333(2) 0.6521(13) 0.053(5) Uani 0.50 1 d PU C -1
C1D C 0.6239(5) -0.7891(6) 0.5948(4) 0.050(3) Uani 0.452(5) 1 d PGU A 5
H1DA H 0.5578 -0.7577 0.5949 0.060 Uiso 0.452(5) 1 calc PR A 5
C2D C 0.6688(6) -0.7941(6) 0.5437(3) 0.059(3) Uani 0.452(5) 1 d PGU A 5
H2DA H 0.6335 -0.7661 0.5090 0.071 Uiso 0.452(5) 1 calc PR A 5
C3D C 0.7655(6) -0.8400(7) 0.5435(3) 0.062(3) Uani 0.452(5) 1 d PGU A 5
H3DA H 0.7962 -0.8434 0.5087 0.074 Uiso 0.452(5) 1 calc PR A 5
C4D C 0.8173(5) -0.8809(7) 0.5944(4) 0.058(3) Uani 0.452(5) 1 d PGU A 5
H4DA H 0.8834 -0.9123 0.5942 0.069 Uiso 0.452(5) 1 calc PR A 5
C5D C 0.7723(6) -0.8760(6) 0.6454(3) 0.055(3) Uani 0.452(5) 1 d PGU A 5
H5DA H 0.8077 -0.9040 0.6801 0.065 Uiso 0.452(5) 1 calc PR A 5
C6D C 0.6757(6) -0.8301(6) 0.6456(3) 0.041(2) Uani 0.452(5) 1 d PGU A 5
C7D C 0.6227(9) -0.8229(8) 0.7010(5) 0.044(3) Uani 0.452(5) 1 d PU A 5
H7DA H 0.5636 -0.8313 0.6962 0.052 Uiso 0.452(5) 1 calc PR A 5
H7DB H 0.6610 -0.8752 0.7312 0.052 Uiso 0.452(5) 1 calc PR A 5
C8D C 0.599(2) -0.739(2) 0.7210(13) 0.061(4) Uani 0.452(5) 1 d PU A 5
H8DA H 0.6566 -0.7270 0.7246 0.073 Uiso 0.452(5) 1 calc PR A 5
H8DB H 0.5716 -0.7458 0.7587 0.073 Uiso 0.452(5) 1 calc PR A 5
C9D C 0.5266(5) -0.6556(18) 0.678(3) 0.081(3) Uani 0.452(5) 1 d PDU A 5
H9D H 0.5571 -0.6576 0.6404 0.097 Uiso 0.452(5) 1 calc PR A 5
C1E C 0.7187(5) -0.6971(4) 0.6101(3) 0.048(3) Uani 0.548(5) 1 d PGU A 6
H1EA H 0.6987 -0.6384 0.6189 0.057 Uiso 0.548(5) 1 calc PR A 6
C2E C 0.7490(6) -0.7076(5) 0.5563(3) 0.069(3) Uani 0.548(5) 1 d PGU A 6
H2EA H 0.7498 -0.6560 0.5283 0.082 Uiso 0.548(5) 1 calc PR A 6
C3E C 0.7783(7) -0.7935(6) 0.5434(3) 0.082(3) Uani 0.548(5) 1 d PGU A 6
H3EA H 0.7990 -0.8006 0.5066 0.099 Uiso 0.548(5) 1 calc PR A 6
C4E C 0.7772(7) -0.8689(5) 0.5843(4) 0.081(3) Uani 0.548(5) 1 d PGU A 6
H4EA H 0.7972 -0.9276 0.5755 0.097 Uiso 0.548(5) 1 calc PR A 6
C5E C 0.7469(6) -0.8585(4) 0.6382(3) 0.061(3) Uani 0.548(5) 1 d PGU A 6
H5EA H 0.7462 -0.9101 0.6662 0.073 Uiso 0.548(5) 1 calc PR A 6
C6E C 0.7176(5) -0.7726(5) 0.6510(2) 0.038(2) Uani 0.548(5) 1 d PGU A 6
C7E C 0.6799(7) -0.7609(7) 0.7096(4) 0.037(2) Uani 0.548(5) 1 d PU A 6
H7EA H 0.7168 -0.8166 0.7381 0.045 Uiso 0.548(5) 1 calc PR A 6
H7EB H 0.6895 -0.7080 0.7182 0.045 Uiso 0.548(5) 1 calc PR A 6
C8E C 0.5793(14) -0.7456(17) 0.7150(10) 0.059(4) Uani 0.548(5) 1 d PU A 6
H8EA H 0.5601 -0.7435 0.7544 0.071 Uiso 0.548(5) 1 calc PR A 6
H8EB H 0.5667 -0.7956 0.7043 0.071 Uiso 0.548(5) 1 calc PR A 6
C9E C 0.5269(5) -0.6538(15) 0.675(2) 0.083(3) Uani 0.548(5) 1 d PDU A 6
H9E H 0.5574 -0.6559 0.6375 0.099 Uiso 0.548(5) 1 calc PR A 6
C1F C -0.0409(7) 0.2233(5) 0.4379(4) 0.080(3) Uani 0.50 1 d PGU C -1
H1FA H -0.0340 0.2802 0.4342 0.096 Uiso 0.50 1 calc PR C -1
C2F C 0.0049(7) 0.1495(6) 0.4823(4) 0.076(3) Uani 0.50 1 d PGU C -1
H2FA H 0.0431 0.1560 0.5089 0.092 Uiso 0.50 1 calc PR C -1
C3F C -0.0053(7) 0.0662(5) 0.4878(3) 0.065(3) Uani 0.50 1 d PGU C -1
C4F C -0.0612(8) 0.0567(5) 0.4488(4) 0.087(4) Uani 0.50 1 d PGU C -1
H4FA H -0.0681 -0.0003 0.4525 0.104 Uiso 0.50 1 calc PR C -1
C5F C -0.1070(7) 0.1304(6) 0.4044(4) 0.083(4) Uani 0.50 1 d PGU C -1
H5FA H -0.1453 0.1239 0.3778 0.100 Uiso 0.50 1 calc PR C -1
C6F C -0.0969(7) 0.2137(5) 0.3989(3) 0.066(3) Uani 0.50 1 d PGU C -1
C7F C -0.253(2) 0.411(3) 0.301(2) 0.064(9) Uani 0.50 1 d PU C -1
H7FA H -0.3206 0.4423 0.3030 0.096 Uiso 0.50 1 calc PR C -1
H7FB H -0.2393 0.3823 0.2681 0.096 Uiso 0.50 1 calc PR C -1
H7FC H -0.2229 0.4557 0.2962 0.096 Uiso 0.50 1 calc PR C -1
C8F C -0.212(3) 0.333(3) 0.3575(15) 0.071(6) Uani 0.50 1 d PU C -1
C1J C -0.3562(6) -0.0415(5) 0.6107(4) 0.070(2) Uani 0.796(5) 1 d PDU A 3
H1JA H -0.4122 -0.0130 0.6320 0.084 Uiso 0.796(5) 1 calc PR A 3
H1JB H -0.3156 -0.0061 0.6080 0.084 Uiso 0.796(5) 1 calc PR A 3
C2J C -0.3847(5) -0.0403(4) 0.5540(3) 0.056(2) Uani 0.796(5) 1 d PDU A 3
H2JA H -0.4230 -0.0781 0.5572 0.067 Uiso 0.796(5) 1 calc PR A 3
H2JB H -0.3282 -0.0679 0.5329 0.067 Uiso 0.796(5) 1 calc PR A 3
C3J C -0.4403(4) 0.0556(2) 0.5218(2) 0.060(2) Uani 0.796(5) 1 d PGDU A 3
C4J C -0.4074(4) 0.0921(3) 0.4715(2) 0.072(3) Uani 0.796(5) 1 d PGU A 3
H4JA H -0.3523 0.0548 0.4561 0.086 Uiso 0.796(5) 1 calc PR A 3
C5J C -0.4552(4) 0.1832(3) 0.4436(2) 0.077(3) Uani 0.796(5) 1 d PGDU A 3
C6J C -0.5358(4) 0.2378(3) 0.4661(2) 0.073(2) Uani 0.796(5) 1 d PGDU A 3
C7J C -0.5687(4) 0.2013(3) 0.5165(3) 0.073(2) Uani 0.796(5) 1 d PGU A 3
H7JA H -0.6239 0.2386 0.5318 0.087 Uiso 0.796(5) 1 calc PR A 3
C8J C -0.5210(4) 0.1102(3) 0.5443(2) 0.064(2) Uani 0.796(5) 1 d PGU A 3
H8JA H -0.5435 0.0853 0.5788 0.077 Uiso 0.796(5) 1 calc PR A 3
C9J C -0.2102(3) -0.3137(3) 0.7071(4) 0.0376(18) Uani 0.796(5) 1 d PGDU A 3
C10J C -0.3069(3) -0.2801(3) 0.6986(3) 0.046(2) Uani 0.796(5) 1 d PGU A 3
H10A H -0.3409 -0.3169 0.7157 0.055 Uiso 0.796(5) 1 calc PR A 3
C11J C -0.3540(3) -0.1926(4) 0.6653(3) 0.051(2) Uani 0.796(5) 1 d PGU A 3
H11C H -0.4201 -0.1696 0.6595 0.061 Uiso 0.796(5) 1 calc PR A 3
C12J C -0.3042(4) -0.1387(4) 0.6404(3) 0.057(2) Uani 0.796(5) 1 d PGDU A 3
C13J C -0.2075(4) -0.1723(4) 0.6488(4) 0.055(2) Uani 0.796(5) 1 d PGU A 3
H13B H -0.1735 -0.1355 0.6318 0.065 Uiso 0.796(5) 1 calc PR A 3
C14J C -0.1604(3) -0.2598(4) 0.6822(4) 0.0440(17) Uani 0.796(5) 1 d PGDU A 3
C1K C -0.392(2) -0.0643(13) 0.6206(15) 0.056(4) Uani 0.204(5) 1 d PDU A 4
H1KA H -0.4029 -0.0776 0.5845 0.067 Uiso 0.204(5) 1 calc PR A 4
H1KB H -0.4512 -0.0531 0.6408 0.067 Uiso 0.204(5) 1 calc PR A 4
C2K C -0.384(2) 0.0266(15) 0.6044(12) 0.062(4) Uani 0.204(5) 1 d PDU A 4
H2KA H -0.3171 0.0143 0.5954 0.074 Uiso 0.204(5) 1 calc PR A 4
H2KB H -0.3948 0.0513 0.6389 0.074 Uiso 0.204(5) 1 calc PR A 4
C3K C -0.4406(15) 0.1029(13) 0.5579(8) 0.062(4) Uani 0.204(5) 1 d PGDU A 4
C4K C -0.3924(12) 0.1462(13) 0.5197(9) 0.071(5) Uani 0.204(5) 1 d PGU A 4
H4KA H -0.3258 0.1231 0.5219 0.085 Uiso 0.204(5) 1 calc PR A 4
C5K C -0.4416(13) 0.2234(13) 0.4781(9) 0.070(4) Uani 0.204(5) 1 d PGDU A 4
C6K C -0.5390(13) 0.2573(15) 0.4748(10) 0.073(3) Uani 0.204(5) 1 d PGDU A 4
C7K C -0.5872(11) 0.2140(17) 0.5131(12) 0.068(4) Uani 0.204(5) 1 d PGU A 4
H7KA H -0.6538 0.2371 0.5108 0.082 Uiso 0.204(5) 1 calc PR A 4
C8K C -0.5380(15) 0.1367(15) 0.5546(10) 0.068(4) Uani 0.204(5) 1 d PGU A 4
H8KA H -0.5710 0.1071 0.5808 0.082 Uiso 0.204(5) 1 calc PR A 4
C9K C -0.2001(14) -0.3307(14) 0.7005(17) 0.043(3) Uani 0.204(5) 1 d PGDU A 4
C10K C -0.2955(15) -0.3119(14) 0.6966(14) 0.043(4) Uani 0.204(5) 1 d PGU A 4
H10D H -0.3181 -0.3596 0.7100 0.052 Uiso 0.204(5) 1 calc PR A 4
C11K C -0.3578(13) -0.2231(16) 0.6733(14) 0.045(4) Uani 0.204(5) 1 d PGU A 4
H11E H -0.4230 -0.2101 0.6707 0.054 Uiso 0.204(5) 1 calc PR A 4
C12K C -0.3247(16) -0.1531(14) 0.6539(14) 0.052(4) Uani 0.204(5) 1 d PGDU A 4
C13K C -0.2293(17) -0.1720(16) 0.6577(17) 0.053(4) Uani 0.204(5) 1 d PGU A 4
H13C H -0.2066 -0.1243 0.6443 0.063 Uiso 0.204(5) 1 calc PR A 4
C14K C -0.1669(13) -0.2608(18) 0.6810(18) 0.042(3) Uani 0.204(5) 1 d PGDU A 4
O1 O 0.1629(3) -0.1089(2) 0.83376(16) 0.0458(10) Uani 1 1 d U . .
O2 O 0.1513(2) -0.1229(2) 0.74351(15) 0.0404(9) Uani 1 1 d U . .
O7 O 0.0133(2) -0.3647(2) 0.82371(15) 0.0380(9) Uani 1 1 d U . .
O8 O 0.1021(2) -0.2870(2) 0.84827(15) 0.0367(9) Uani 1 1 d U . .
O9 O 0.3862(3) -0.2560(2) 0.78751(19) 0.0522(11) Uani 1 1 d U . .
O10 O 0.4972(3) -0.3146(3) 0.7216(2) 0.0781(16) Uani 1 1 d U . .
O15 O 0.0423(4) -0.5575(3) 0.6994(2) 0.0779(15) Uani 1 1 d U . .
O16 O 0.1530(5) -0.6171(3) 0.6340(2) 0.103(2) Uani 1 1 d U . .
O17 O 0.4344(5) -0.5774(4) 0.56808(19) 0.136(3) Uani 1 1 d U . .
O18 O 0.5220(5) -0.4986(3) 0.5902(2) 0.129(3) Uani 1 1 d U . .
O5A O -0.257(2) 0.586(2) 0.5016(16) 0.037(3) Uani 0.50 1 d PU B 1
O6A O -0.1419(5) 0.4808(5) 0.4683(3) 0.046(2) Uani 0.50 1 d PU B 1
O5B O -0.269(2) 0.577(2) 0.5039(16) 0.042(4) Uani 0.50 1 d PU B 2
O6B O -0.2647(6) 0.4490(5) 0.4895(3) 0.060(2) Uani 0.50 1 d PU B 2
O1C O 0.1816(6) -0.2499(5) 0.6615(3) 0.048(2) Uani 0.50 1 d PU C -1
O2C O 0.2047(9) -0.3425(7) 0.5995(5) 0.080(3) Uani 0.50 1 d PU C -1
O1F O -0.1340(6) 0.2889(7) 0.3517(4) 0.063(2) Uani 0.50 1 d PU C -1
O2F O -0.2733(8) 0.3079(9) 0.3880(5) 0.110(5) Uani 0.50 1 d PU C -1
O3J O -0.0680(9) -0.3079(8) 0.6943(4) 0.041(2) Uani 0.796(5) 1 d PU A 3
O4J O -0.1492(6) -0.3939(6) 0.7386(4) 0.044(2) Uani 0.796(5) 1 d PU A 3
O5J O -0.5668(15) 0.3270(12) 0.4332(8) 0.080(4) Uani 0.796(5) 1 d PU A 3
O6J O -0.4374(4) 0.2321(4) 0.3939(3) 0.084(2) Uani 0.796(5) 1 d PU A 3
O3K O -0.074(4) -0.295(3) 0.7050(19) 0.039(3) Uani 0.204(5) 1 d PU A 4
O4K O -0.134(3) -0.413(3) 0.7274(16) 0.038(3) Uani 0.204(5) 1 d PU A 4
O5K O -0.575(6) 0.316(5) 0.426(3) 0.074(4) Uani 0.204(5) 1 d PU A 4
O6K O -0.4150(16) 0.2745(15) 0.4326(11) 0.074(4) Uani 0.204(5) 1 d PU A 4
C1M C 0.0437(8) 0.3232(8) 0.5471(4) 0.088(4) Uani 0.50 1 d PGU D 7
H1MA H -0.0034 0.3410 0.5737 0.106 Uiso 0.50 1 calc PR D 7
C2M C 0.0311(7) 0.3747(7) 0.4917(5) 0.095(4) Uani 0.50 1 d PGU D 7
H2MA H -0.0247 0.4276 0.4805 0.114 Uiso 0.50 1 calc PR D 7
C3M C 0.1000(10) 0.3486(9) 0.4528(4) 0.099(4) Uani 0.50 1 d PGU D 7
H3MA H 0.0913 0.3838 0.4149 0.119 Uiso 0.50 1 calc PR D 7
C4M C 0.1816(9) 0.2711(10) 0.4693(5) 0.103(4) Uani 0.50 1 d PGU D 7
H4MA H 0.2287 0.2534 0.4427 0.123 Uiso 0.50 1 calc PR D 7
C5M C 0.1943(8) 0.2197(8) 0.5247(6) 0.098(4) Uani 0.50 1 d PGU D 7
H5MA H 0.2501 0.1667 0.5360 0.118 Uiso 0.50 1 calc PR D 7
C6M C 0.1254(9) 0.2457(7) 0.5636(4) 0.098(4) Uani 0.50 1 d PGU D 7
H6MA H 0.1340 0.2105 0.6015 0.118 Uiso 0.50 1 calc PR D 7
C1N C 0.0432(15) 0.1846(13) 0.5210(8) 0.109(4) Uani 0.50 1 d PU E 8
H1NA H -0.0049 0.1630 0.5347 0.130 Uiso 0.50 1 calc PR E 8
C2N C 0.0268(15) 0.2524(13) 0.4740(8) 0.108(4) Uani 0.50 1 d PU E 8
H2NA H -0.0338 0.2778 0.4561 0.130 Uiso 0.50 1 calc PR E 8
C3N C 0.0914(15) 0.2869(15) 0.4506(8) 0.110(4) Uani 0.50 1 d PU E 8
H3NA H 0.0796 0.3327 0.4164 0.132 Uiso 0.50 1 calc PR E 8
C4N C 0.1752(17) 0.2499(16) 0.4807(9) 0.107(4) Uani 0.50 1 d PU E 8
H4NA H 0.2229 0.2719 0.4668 0.129 Uiso 0.50 1 calc PR E 8
C5N C 0.1947(17) 0.1805(14) 0.5318(9) 0.104(4) Uani 0.50 1 d PU E 8
H5NA H 0.2527 0.1606 0.5519 0.125 Uiso 0.50 1 calc PR E 8
C6N C 0.1345(14) 0.1438(13) 0.5513(8) 0.106(4) Uani 0.50 1 d PU E 8
H6NA H 0.1487 0.0936 0.5833 0.127 Uiso 0.50 1 calc PR E 8

loop_
_atom_site_aniso_label
_atom_site_aniso_U_11
_atom_site_aniso_U_22
_atom_site_aniso_U_33
_atom_site_aniso_U_23
_atom_site_aniso_U_13
_atom_site_aniso_U_12
B1 0.036(3) 0.026(3) 0.046(4) 0.002(3) -0.011(3) -0.012(3)
B4A 0.047(5) 0.026(5) 0.034(5) 0.001(4) -0.012(5) -0.004(4)
B4B 0.057(6) 0.026(5) 0.035(5) -0.003(4) -0.009(5) -0.004(4)
B2J 0.035(3) 0.032(3) 0.042(3) 0.007(3) -0.016(3) -0.017(3)
B3J 0.076(5) 0.038(4) 0.071(5) 0.022(4) 0.044(4) 0.016(4)
B2K 0.035(4) 0.036(5) 0.044(5) 0.012(5) -0.015(4) -0.015(4)
B3K 0.072(6) 0.036(6) 0.065(6) 0.018(6) 0.037(6) 0.009(6)
C6 0.025(3) 0.027(3) 0.023(3) 0.002(2) -0.007(2) -0.007(2)
C10 0.024(3) 0.025(3) 0.035(3) -0.002(2) -0.008(2) 0.000(2)
C11 0.025(3) 0.023(3) 0.027(3) 0.003(2) -0.006(2) -0.006(2)
C12 0.029(3) 0.023(3) 0.034(3) 0.011(2) -0.006(2) -0.011(2)
C13 0.028(3) 0.028(3) 0.024(3) 0.000(2) 0.001(2) -0.007(2)
C14 0.037(3) 0.019(3) 0.045(3) 0.000(2) -0.009(2) -0.006(2)
C15 0.033(3) 0.023(3) 0.039(3) -0.001(2) -0.011(2) -0.007(2)
C18 0.037(3) 0.029(3) 0.040(3) 0.002(2) -0.009(2) -0.009(2)
C19 0.034(3) 0.025(3) 0.051(3) 0.007(2) -0.011(2) -0.013(2)
C20 0.024(3) 0.032(3) 0.070(4) 0.014(3) -0.004(3) -0.010(2)
C21 0.031(3) 0.036(3) 0.029(3) 0.005(2) -0.002(2) -0.012(2)
C22 0.044(3) 0.031(3) 0.047(3) 0.014(2) -0.021(3) -0.020(2)
C24 0.063(3) 0.030(3) 0.048(3) 0.006(3) -0.031(3) -0.017(3)
C26 0.020(2) 0.026(3) 0.046(3) 0.007(2) -0.006(2) -0.008(2)
C27 0.047(3) 0.021(3) 0.044(3) 0.004(2) -0.021(3) -0.005(2)
C28 0.036(3) 0.019(3) 0.044(3) 0.010(2) -0.018(2) -0.011(2)
C29 0.028(3) 0.028(3) 0.044(3) 0.009(2) -0.005(2) -0.011(2)
C30 0.025(3) 0.029(3) 0.041(3) 0.003(2) -0.009(2) -0.003(2)
C32 0.029(3) 0.032(3) 0.077(4) 0.027(3) 0.017(3) 0.007(3)
C34 0.037(3) 0.028(3) 0.041(3) 0.008(2) -0.011(2) -0.009(2)
C37 0.063(4) 0.024(3) 0.046(3) -0.001(3) -0.021(3) -0.006(3)
C39 0.025(3) 0.031(3) 0.070(4) 0.008(3) -0.008(3) -0.008(2)
C40 0.086(4) 0.027(3) 0.058(4) -0.002(3) -0.051(3) -0.001(3)
C41 0.050(3) 0.022(3) 0.050(3) 0.000(3) -0.014(3) -0.007(2)
C42 0.036(3) 0.064(4) 0.028(3) -0.001(3) -0.001(2) -0.009(3)
C45 0.035(3) 0.030(3) 0.090(4) -0.005(3) -0.023(3) -0.006(3)
C46 0.070(4) 0.031(3) 0.056(3) 0.009(3) -0.039(3) -0.020(3)
C48 0.031(3) 0.028(3) 0.103(5) 0.026(3) 0.000(3) -0.006(3)
C49 0.055(4) 0.038(3) 0.104(5) -0.015(3) -0.040(4) -0.002(3)
C51 0.109(5) 0.024(3) 0.028(3) -0.003(3) -0.024(4) 0.024(3)
C52 0.042(3) 0.032(3) 0.080(4) -0.016(3) -0.031(3) -0.002(3)
C54 0.113(5) 0.028(3) 0.041(3) -0.005(3) -0.041(4) 0.018(3)
C56 0.037(3) 0.096(4) 0.033(3) 0.017(3) -0.008(3) -0.021(3)
C57 0.080(4) 0.038(3) 0.048(3) 0.021(3) 0.036(3) 0.025(3)
C59 0.049(4) 0.043(4) 0.053(4) 0.001(3) 0.002(3) -0.002(3)
C60 0.044(3) 0.038(3) 0.098(5) 0.012(3) -0.012(3) -0.021(3)
C61 0.071(4) 0.024(3) 0.070(4) 0.002(3) -0.039(3) -0.010(3)
C62 0.182(7) 0.083(5) 0.047(5) 0.036(4) 0.051(5) 0.075(6)
C63 0.043(3) 0.032(3) 0.061(4) 0.020(3) 0.024(3) 0.010(3)
C68 0.058(4) 0.042(4) 0.060(4) -0.011(3) -0.013(3) -0.001(3)
C69 0.068(4) 0.040(4) 0.117(5) 0.016(4) -0.018(4) -0.017(3)
C70 0.061(4) 0.037(3) 0.111(5) 0.014(3) -0.044(4) -0.020(3)
C71 0.038(3) 0.039(3) 0.103(4) 0.030(3) 0.031(3) 0.011(3)
C72 0.057(4) 0.041(4) 0.070(4) 0.001(3) -0.014(3) -0.015(3)
C73 0.116(4) 0.037(3) 0.027(3) 0.005(3) 0.002(3) 0.039(3)
C77 0.043(4) 0.105(5) 0.055(4) 0.012(4) 0.010(3) -0.024(4)
C81 0.054(4) 0.097(5) 0.063(5) 0.004(4) 0.016(4) -0.025(4)
C83 0.069(4) 0.049(4) 0.066(4) -0.016(3) -0.016(4) 0.009(3)
C84 0.055(4) 0.119(5) 0.058(4) 0.048(4) 0.005(3) 0.009(4)
C87 0.070(5) 0.055(4) 0.106(5) -0.029(4) -0.055(4) 0.014(4)
C89 0.101(4) 0.054(4) 0.062(4) 0.031(3) 0.057(4) 0.037(4)
C90 0.138(5) 0.034(3) 0.054(4) -0.014(3) -0.051(4) 0.025(4)
C92 0.149(5) 0.051(4) 0.027(3) 0.001(3) -0.003(4) 0.057(4)
C93 0.081(5) 0.057(4) 0.121(6) 0.032(4) -0.012(5) -0.020(4)
C94 0.052(4) 0.156(7) 0.057(4) 0.050(5) -0.018(4) -0.049(4)
C95 0.081(5) 0.156(6) 0.054(4) 0.021(5) -0.017(4) -0.076(5)
C96 0.126(5) 0.040(4) 0.077(4) -0.001(4) -0.081(4) -0.002(4)
C97 0.074(4) 0.122(5) 0.032(3) 0.013(3) -0.011(3) -0.066(4)
C100 0.158(6) 0.041(4) 0.039(4) -0.016(3) -0.030(4) 0.048(4)
C102 0.104(6) 0.060(4) 0.062(5) -0.026(4) -0.048(4) 0.027(4)
C105 0.043(4) 0.093(6) 0.059(5) 0.017(4) 0.015(3) -0.012(4)
C106 0.074(4) 0.066(4) 0.093(5) 0.002(4) 0.015(4) -0.033(4)
C107 0.073(4) 0.047(4) 0.091(5) 0.034(4) 0.056(4) 0.028(3)
C116 0.049(4) 0.151(6) 0.088(5) 0.056(5) 0.004(4) -0.001(4)
C117 0.100(5) 0.059(4) 0.061(4) -0.009(3) -0.017(4) 0.016(4)
C121 0.102(5) 0.097(6) 0.096(6) 0.033(5) 0.005(5) -0.038(5)
C129 0.109(6) 0.106(5) 0.084(5) 0.002(5) 0.027(5) -0.045(5)
C1A 0.046(4) 0.034(4) 0.045(4) 0.005(4) -0.009(4) -0.003(4)
C2A 0.041(5) 0.025(4) 0.040(5) 0.009(4) -0.019(4) -0.011(4)
C3A 0.044(4) 0.025(4) 0.037(4) 0.010(4) -0.018(4) -0.010(4)
C4A 0.059(5) 0.038(5) 0.042(5) 0.002(4) -0.013(5) -0.001(4)
C5A 0.052(4) 0.024(4) 0.029(4) 0.002(3) -0.013(4) 0.003(4)
C6A 0.056(5) 0.024(3) 0.030(4) 0.002(3) -0.015(4) -0.003(4)
C7A 0.055(6) 0.028(5) 0.036(4) 0.001(4) -0.010(5) -0.004(4)
C8A 0.054(6) 0.032(5) 0.036(5) 0.006(4) -0.016(5) -0.008(4)
C1B 0.046(4) 0.034(4) 0.045(4) 0.006(4) -0.009(4) -0.003(4)
C2B 0.050(5) 0.045(5) 0.045(5) 0.003(4) -0.010(4) -0.006(4)
C3B 0.057(5) 0.038(4) 0.041(4) 0.002(4) -0.013(4) -0.003(4)
C4B 0.066(6) 0.042(5) 0.048(6) 0.001(5) -0.015(5) -0.010(5)
C5B 0.064(5) 0.036(4) 0.034(4) 0.002(4) -0.016(4) -0.004(4)
C6B 0.054(5) 0.023(3) 0.031(4) 0.002(3) -0.012(4) -0.002(4)
C7B 0.056(6) 0.029(5) 0.033(4) -0.001(4) -0.013(5) -0.006(4)
C8B 0.054(6) 0.029(5) 0.032(5) -0.004(4) -0.009(5) -0.002(5)
C1BA 0.042(3) 0.043(3) 0.065(4) -0.002(3) -0.001(3) -0.004(3)
C2BA 0.038(3) 0.037(3) 0.077(4) -0.005(3) 0.003(3) -0.008(3)
C3BA 0.043(3) 0.050(4) 0.075(4) -0.015(3) 0.001(3) -0.013(3)
C4BA 0.049(4) 0.056(4) 0.063(4) -0.013(3) 0.003(3) -0.013(3)
C5BA 0.044(3) 0.047(3) 0.062(4) -0.009(3) 0.010(3) -0.012(3)
C6BA 0.038(3) 0.042(3) 0.065(4) -0.008(3) 0.001(3) -0.005(3)
C1BB 0.072(4) 0.083(5) 0.071(4) 0.021(4) 0.001(4) -0.035(4)
C2BB 0.073(4) 0.059(4) 0.079(4) 0.015(3) 0.007(4) -0.030(3)
C3BB 0.070(4) 0.058(4) 0.071(4) -0.009(3) 0.001(3) -0.027(3)
C4BB 0.086(5) 0.049(4) 0.056(4) 0.000(3) 0.000(4) -0.015(3)
C5BB 0.107(5) 0.050(4) 0.064(4) 0.006(3) 0.012(4) -0.034(4)
C6BB 0.093(5) 0.082(5) 0.073(5) 0.010(4) 0.005(4) -0.052(4)
C1BC 0.038(3) 0.080(4) 0.045(4) -0.009(3) 0.000(3) -0.017(3)
C2BC 0.046(3) 0.060(4) 0.047(3) -0.016(3) 0.002(3) -0.008(3)
C3BC 0.052(4) 0.039(3) 0.059(4) -0.007(3) 0.003(3) -0.020(3)
C4BC 0.052(4) 0.038(3) 0.060(4) -0.003(3) 0.014(3) -0.017(3)
C5BC 0.066(4) 0.043(3) 0.049(4) -0.010(3) 0.009(3) -0.012(3)
C6BC 0.058(4) 0.059(4) 0.052(4) -0.005(3) -0.009(3) -0.023(3)
C1BD 0.090(5) 0.098(5) 0.147(6) -0.079(5) 0.059(5) -0.055(4)
C2BD 0.066(5) 0.108(6) 0.182(7) -0.085(5) 0.028(5) -0.032(4)
C3BD 0.077(5) 0.083(5) 0.186(7) -0.046(5) 0.005(5) -0.018(4)
C4BD 0.070(5) 0.061(4) 0.171(7) -0.029(4) 0.003(5) -0.032(4)
C5BD 0.078(5) 0.069(4) 0.141(6) -0.046(4) 0.014(4) -0.032(4)
C6BD 0.097(5) 0.083(5) 0.125(6) -0.064(4) 0.042(5) -0.043(4)
C1C 0.055(6) 0.053(6) 0.085(7) 0.029(6) -0.026(6) -0.025(5)
C2C 0.054(6) 0.050(6) 0.092(7) 0.022(6) -0.023(6) -0.019(5)
C3C 0.064(6) 0.052(6) 0.067(6) 0.004(5) -0.021(5) -0.003(5)
C4C 0.049(6) 0.069(6) 0.063(6) 0.023(5) -0.014(5) -0.015(5)
C5C 0.049(6) 0.072(6) 0.066(6) 0.027(6) -0.014(5) -0.017(5)
C6C 0.055(5) 0.043(5) 0.058(6) 0.008(5) -0.023(5) -0.017(5)
C7C 0.062(15) 0.029(11) 0.024(12) 0.004(9) -0.009(11) -0.007(10)
C8C 0.065(8) 0.035(6) 0.036(8) -0.006(7) -0.010(7) 0.005(6)
C1D 0.056(6) 0.041(6) 0.050(6) -0.009(5) -0.002(5) -0.017(5)
C2D 0.076(6) 0.049(6) 0.048(5) -0.009(5) -0.007(5) -0.021(5)
C3D 0.080(5) 0.050(6) 0.050(5) -0.005(5) -0.001(5) -0.022(5)
C4D 0.063(5) 0.055(5) 0.048(5) -0.012(4) -0.008(4) -0.012(5)
C5D 0.060(5) 0.044(5) 0.047(4) -0.007(4) -0.003(4) -0.009(4)
C6D 0.047(5) 0.033(4) 0.038(4) -0.003(4) -0.004(4) -0.012(4)
C7D 0.048(5) 0.026(4) 0.042(5) 0.003(4) 0.001(4) -0.004(4)
C8D 0.069(6) 0.030(5) 0.041(5) 0.009(4) 0.010(5) 0.015(5)
C9D 0.095(5) 0.042(4) 0.039(5) 0.013(4) 0.020(4) 0.032(4)
C1E 0.041(5) 0.040(5) 0.051(5) 0.008(4) -0.002(4) -0.013(4)
C2E 0.063(6) 0.064(6) 0.054(6) 0.016(5) -0.003(5) -0.014(5)
C3E 0.092(5) 0.068(5) 0.055(5) 0.001(5) 0.006(4) -0.005(5)
C4E 0.098(5) 0.063(5) 0.057(5) -0.010(4) 0.006(5) -0.006(5)
C5E 0.073(5) 0.046(4) 0.045(4) -0.006(4) 0.005(4) -0.007(4)
C6E 0.043(4) 0.028(4) 0.039(4) -0.001(3) -0.003(4) -0.014(3)
C7E 0.041(4) 0.022(4) 0.039(4) 0.001(3) -0.007(4) -0.005(4)
C8E 0.067(5) 0.031(4) 0.040(5) 0.007(4) 0.006(5) 0.014(5)
C9E 0.096(5) 0.043(4) 0.040(5) 0.014(4) 0.021(4) 0.033(4)
C1F 0.091(6) 0.064(6) 0.069(6) 0.010(5) -0.026(5) -0.024(5)
C2F 0.095(6) 0.063(6) 0.063(6) 0.003(5) -0.031(5) -0.026(5)
C3F 0.084(6) 0.047(5) 0.051(6) -0.014(5) -0.020(5) -0.006(5)
C4F 0.091(8) 0.058(7) 0.081(7) -0.004(6) -0.026(7) 0.002(7)
C5F 0.089(8) 0.056(7) 0.072(7) 0.001(6) -0.024(7) 0.002(7)
C6F 0.066(6) 0.050(5) 0.057(6) 0.003(5) -0.011(5) -0.002(5)
C7F 0.042(12) 0.056(15) 0.050(14) 0.020(12) 0.021(11) 0.009(11)
C8F 0.052(8) 0.066(9) 0.042(9) 0.018(8) 0.016(8) 0.017(7)
C1J 0.053(4) 0.051(4) 0.085(5) 0.007(4) -0.012(4) -0.007(4)
C2J 0.068(4) 0.036(4) 0.046(4) 0.000(3) 0.019(4) -0.008(3)
C3J 0.069(4) 0.032(3) 0.047(4) 0.008(3) 0.019(3) 0.003(3)
C4J 0.069(4) 0.036(4) 0.059(4) 0.018(3) 0.029(4) 0.015(4)
C5J 0.075(4) 0.037(4) 0.064(4) 0.024(3) 0.035(4) 0.014(3)
C6J 0.075(4) 0.029(3) 0.062(4) 0.022(3) 0.036(3) 0.014(3)
C7J 0.073(4) 0.036(4) 0.061(4) 0.015(3) 0.028(4) 0.012(3)
C8J 0.066(4) 0.032(4) 0.057(4) 0.009(3) 0.026(3) 0.009(3)
C9J 0.030(3) 0.039(3) 0.037(3) 0.003(3) -0.012(3) -0.010(3)
C10J 0.031(3) 0.051(4) 0.048(4) 0.003(4) -0.007(3) -0.013(3)
C11J 0.034(3) 0.046(4) 0.055(4) 0.004(4) -0.010(3) -0.004(3)
C12J 0.037(4) 0.046(4) 0.065(4) 0.012(3) -0.009(3) -0.003(3)
C13J 0.037(4) 0.047(4) 0.062(4) 0.015(3) -0.010(4) -0.010(3)
C14J 0.033(3) 0.040(3) 0.046(3) 0.007(3) -0.011(3) -0.009(3)
C1K 0.049(5) 0.041(5) 0.064(5) 0.005(5) -0.001(5) -0.012(5)
C2K 0.055(7) 0.041(6) 0.072(7) 0.010(7) 0.000(6) -0.012(6)
C3K 0.063(5) 0.032(5) 0.061(5) 0.013(5) 0.019(5) -0.001(5)
C4K 0.067(7) 0.037(6) 0.065(7) 0.020(6) 0.021(6) 0.006(6)
C5K 0.071(5) 0.032(5) 0.062(5) 0.020(5) 0.029(5) 0.009(5)
C6K 0.074(5) 0.034(5) 0.061(5) 0.019(4) 0.033(4) 0.012(4)
C7K 0.071(5) 0.028(5) 0.059(5) 0.017(5) 0.027(5) 0.013(5)
C8K 0.070(6) 0.029(6) 0.063(6) 0.016(5) 0.022(6) 0.008(6)
C9K 0.033(4) 0.044(4) 0.043(4) 0.006(4) -0.011(4) -0.013(4)
C10K 0.032(5) 0.042(6) 0.045(5) 0.007(6) -0.008(5) -0.010(5)
C11K 0.031(5) 0.040(6) 0.049(6) 0.007(6) -0.007(5) -0.006(5)
C12K 0.036(5) 0.044(6) 0.056(5) 0.009(5) -0.004(5) -0.005(5)
C13K 0.039(5) 0.045(5) 0.056(5) 0.009(5) -0.008(5) -0.006(5)
C14K 0.030(4) 0.041(4) 0.046(4) 0.008(4) -0.012(4) -0.011(4)
O1 0.057(2) 0.0204(19) 0.047(2) 0.0039(17) -0.0252(19) -0.0033(17)
O2 0.044(2) 0.0243(19) 0.042(2) 0.0007(17) -0.0088(18) -0.0042(17)
O7 0.0247(19) 0.033(2) 0.044(2) 0.0072(17) -0.0019(16) -0.0062(17)
O8 0.029(2) 0.0274(19) 0.043(2) -0.0037(16) -0.0024(17) -0.0008(16)
O9 0.037(2) 0.030(2) 0.081(3) 0.016(2) -0.012(2) -0.0178(18)
O10 0.033(2) 0.036(2) 0.128(4) 0.034(3) 0.018(2) -0.004(2)
O15 0.101(3) 0.043(3) 0.081(3) 0.006(2) -0.070(3) -0.020(2)
O16 0.154(5) 0.044(3) 0.073(3) -0.014(2) -0.081(3) 0.015(3)
O17 0.171(5) 0.086(4) 0.024(3) 0.008(3) 0.018(3) 0.073(4)
O18 0.158(5) 0.052(3) 0.065(4) 0.030(3) 0.076(4) 0.046(4)
O5A 0.050(5) 0.021(4) 0.032(4) 0.001(4) -0.012(4) -0.007(4)
O6A 0.045(4) 0.034(4) 0.030(4) 0.002(3) -0.018(3) 0.016(3)
O5B 0.054(6) 0.024(5) 0.031(4) 0.000(4) -0.013(5) 0.001(4)
O6B 0.077(5) 0.044(4) 0.043(4) 0.003(4) -0.016(4) -0.012(4)
O1C 0.059(5) 0.029(4) 0.043(4) 0.000(3) -0.014(4) -0.006(4)
O2C 0.115(9) 0.054(6) 0.045(7) -0.001(5) -0.021(6) -0.007(6)
O1F 0.049(5) 0.061(5) 0.048(5) 0.009(4) -0.003(4) 0.001(4)
O2F 0.067(7) 0.106(9) 0.078(8) 0.042(7) 0.014(7) 0.012(7)
O3J 0.030(3) 0.037(4) 0.043(4) 0.012(3) -0.010(3) -0.010(3)
O4J 0.034(3) 0.042(4) 0.046(4) 0.017(3) -0.016(3) -0.014(3)
O5J 0.080(4) 0.036(5) 0.065(5) 0.025(4) 0.042(4) 0.015(4)
O6J 0.083(4) 0.040(3) 0.068(4) 0.025(3) 0.050(3) 0.016(3)
O3K 0.031(5) 0.036(5) 0.044(5) 0.009(5) -0.015(5) -0.015(5)
O4K 0.033(5) 0.037(5) 0.041(5) 0.005(5) -0.013(5) -0.014(5)
O5K 0.074(5) 0.035(6) 0.064(6) 0.020(5) 0.036(5) 0.011(5)
O6K 0.070(6) 0.037(6) 0.068(6) 0.025(5) 0.031(5) 0.004(5)
C1M 0.091(6) 0.077(6) 0.067(6) -0.002(5) 0.003(6) -0.009(5)
C2M 0.101(7) 0.088(7) 0.071(7) -0.003(6) 0.006(6) -0.016(7)
C3M 0.108(6) 0.095(7) 0.073(6) -0.005(6) 0.001(5) -0.024(6)
C4M 0.114(6) 0.098(7) 0.073(6) -0.007(6) 0.005(6) -0.023(6)
C5M 0.110(6) 0.096(7) 0.070(6) -0.001(6) 0.000(5) -0.028(6)
C6M 0.107(6) 0.090(6) 0.074(6) -0.005(6) 0.003(5) -0.020(6)
C1N 0.121(7) 0.093(7) 0.090(7) -0.002(6) -0.015(6) -0.025(6)
C2N 0.118(7) 0.096(7) 0.088(7) -0.004(6) -0.019(6) -0.023(6)
C3N 0.117(6) 0.103(7) 0.077(6) -0.001(6) -0.003(6) -0.018(6)
C4N 0.115(6) 0.103(7) 0.076(6) -0.003(6) 0.002(5) -0.020(6)
C5N 0.112(6) 0.101(7) 0.080(6) -0.003(6) 0.002(5) -0.028(6)
C6N 0.114(7) 0.098(7) 0.088(7) -0.004(6) 0.002(6) -0.032(6)

loop_
_atom_type_symbol
_atom_type_description
_atom_type_scat_dispersion_real
_atom_type_scat_dispersion_imag
_atom_type_scat_source
C C 0.0033 0.0016 'International Tables Vol C Tables 4.2.6.8 and 6.1.1.4'
H H 0.0000 0.0000 'International Tables Vol C Tables 4.2.6.8 and 6.1.1.4'
B B 0.0013 0.0007 'International Tables Vol C Tables 4.2.6.8 and 6.1.1.4'
O O 0.0106 0.0060 'International Tables Vol C Tables 4.2.6.8 and 6.1.1.4'

loop_
_geom_angle_atom_site_label_1
_geom_angle_atom_site_label_2
_geom_angle_atom_site_label_3
_geom_angle
_geom_angle_site_symmetry_1
_geom_angle_site_symmetry_3
_geom_angle_publ_flag
O2 B1 O1 112.0(3) . . ?
O2 B1 C15 124.2(5) . . ?
O1 B1 C15 123.8(4) . . ?
O5A B4A O6A 110.9(14) . . ?
O5A B4A C100 119.5(16) . 2_556 ?
O6A B4A C100 128.2(10) . 2_556 ?
O5B B4B O6B 106.8(14) . . ?
O5B B4B C100 122.7(16) . 2_556 ?
O6B B4B C100 130.4(10) . 2_556 ?
O4J B2J O3J 109.9(7) . . ?
O4J B2J C22 128.2(8) . . ?
O3J B2J C22 121.6(8) . . ?
O5J B3J O6J 111.9(8) . . ?
O5J B3J C107 123.2(9) . 2_556 ?
O6J B3J C107 124.7(6) . 2_556 ?
O3K B2K C22 136(4) . . ?
O3K B2K O4K 113(3) . . ?
C22 B2K O4K 110(3) . . ?
O6K B3K O5K 106(3) . . ?
O6K B3K C107 130(3) . 2_556 ?
O5K B3K C107 112(4) . 2_556 ?
C10 C6 C11 116.6(4) . . ?
C10 C6 C13 120.3(4) . . ?
C11 C6 C13 123.0(4) . . ?
C15 C10 C6 123.2(5) . . ?
C15 C10 O8 115.8(4) . . ?
C6 C10 O8 120.9(4) . . ?
C6 C11 C26 123.4(5) . . ?
C6 C11 H11A 118.3 . . ?
C26 C11 H11A 118.3 . . ?
C28 C12 C29 116.3(5) . . ?
C28 C12 C13 123.5(4) . . ?
C29 C12 C13 120.2(5) . . ?
C6 C13 C12 107.4(4) . . ?
C6 C13 C21 114.9(4) . . ?
C12 C13 C21 114.3(4) . . ?
C6 C13 H13A 106.6 . . ?
C12 C13 H13A 106.6 . . ?
C21 C13 H13A 106.6 . . ?
C27 C14 C18 122.3(4) . . ?
C27 C14 O2 109.3(3) . . ?
C18 C14 O2 128.4(5) . . ?
C10 C15 C19 117.8(5) . . ?
C10 C15 B1 118.7(5) . . ?
C19 C15 B1 123.5(5) . . ?
C14 C18 C34 117.8(5) . . ?
C14 C18 H18A 121.1 . . ?
C34 C18 H18A 121.1 . . ?
C26 C19 O9 121.6(5) . . ?
C26 C19 C15 122.0(5) . . ?
O9 C19 C15 116.4(4) . . ?
C26 C20 C32 107.9(5) . . ?
C26 C20 C39 114.9(5) . . ?
C32 C20 C39 112.4(5) . . ?
C26 C20 H20A 107.1 . . ?
C32 C20 H20A 107.1 . . ?
C39 C20 H20A 107.1 . . ?
C42 C21 C13 111.2(4) . . ?
C42 C21 H21A 109.4 . . ?
C13 C21 H21A 109.4 . . ?
C42 C21 H21B 109.4 . . ?
C13 C21 H21B 109.4 . . ?
H21A C21 H21B 108.0 . . ?
C46 C22 C29 117.7(5) . . ?
C46 C22 B2J 122.1(7) . . ?
C29 C22 B2J 120.2(8) . . ?
C46 C22 B2K 129(3) . . ?
C29 C22 B2K 113(2) . . ?
B2J C22 B2K 10(2) . . ?
C46 C24 C28 116.9(6) . . ?
C46 C24 C40 121.2(5) . . ?
C28 C24 C40 121.9(5) . . ?
C11 C26 C19 117.0(5) . . ?
C11 C26 C20 122.0(4) . . ?
C19 C26 C20 121.0(4) . . ?
C14 C27 C37 121.7(4) . . ?
C14 C27 O1 109.4(3) . . ?
C37 C27 O1 128.8(5) . . ?
C12 C28 C24 123.7(5) . . ?
C12 C28 H28A 118.1 . . ?
C24 C28 H28A 118.1 . . ?
C22 C29 O7 116.3(4) . . ?
C22 C29 C12 122.6(5) . . ?
O7 C29 C12 121.0(5) . . ?
O7 C30 O8 112.4(4) . . ?
O7 C30 H30A 109.1 . . ?
O8 C30 H30A 109.1 . . ?
O7 C30 H30B 109.1 . . ?
O8 C30 H30B 109.1 . . ?
H30A C30 H30B 107.8 . . ?
C63 C32 C71 116.6(7) . . ?
C63 C32 C20 123.8(5) . . ?
C71 C32 C20 119.5(7) . . ?
C41 C34 C18 118.5(4) . . ?
C41 C34 C1B 119.1(10) . . ?
C18 C34 C1B 122.4(10) . . ?
C41 C34 C1A 119.9(10) . . ?
C18 C34 C1A 121.6(10) . . ?
C1B C34 C1A 2.5(13) . . ?
C27 C37 C41 116.4(6) . . ?
C27 C37 H37A 121.8 . . ?
C41 C37 H37A 121.8 . . ?
C45 C39 C20 111.7(5) . . ?
C45 C39 H39A 109.3 . . ?
C20 C39 H39A 109.3 . . ?
C45 C39 H39B 109.3 . . ?
C20 C39 H39B 109.3 . . ?
H39A C39 H39B 107.9 . . ?
C54 C40 C61 115.7(6) . . ?
C54 C40 C24 108.0(5) . . ?
C61 C40 C24 112.9(5) . . ?
C54 C40 H40A 106.6 . . ?
C61 C40 H40A 106.6 . . ?
C24 C40 H40A 106.6 . . ?
C34 C41 C37 123.2(5) . . ?
C34 C41 H41A 118.4 . . ?
C37 C41 H41A 118.4 . . ?
C56 C42 C21 117.2(6) . . ?
C56 C42 H42A 108.0 . . ?
C21 C42 H42A 108.0 . . ?
C56 C42 H42B 108.0 . . ?
C21 C42 H42B 108.0 . . ?
H42A C42 H42B 107.2 . . ?
C52 C45 C39 113.6(5) . . ?
C52 C45 H45A 108.8 . . ?
C39 C45 H45A 108.8 . . ?
C52 C45 H45B 108.8 . . ?
C39 C45 H45B 108.8 . . ?
H45A C45 H45B 107.7 . . ?
C22 C46 C24 122.8(5) . . ?
C22 C46 O15 116.0(5) . . ?
C24 C46 O15 121.2(6) . . ?
O10 C48 O9 112.3(5) . . ?
O10 C48 H48A 109.1 . . ?
O9 C48 H48A 109.1 . . ?
O10 C48 H48B 109.1 . . ?
O9 C48 H48B 109.1 . . ?
H48A C48 H48B 107.9 . . ?
C52 C49 C87 120.8(8) . . ?
C52 C49 H49A 119.6 . . ?
C87 C49 H49A 119.6 . . ?
C73 C51 C54 123.4(6) . . ?
C73 C51 H51A 118.3 . . ?
C54 C51 H51A 118.3 . . ?
C83 C52 C49 117.4(6) . . ?
C83 C52 C45 122.0(6) . . ?
C49 C52 C45 120.6(7) . . ?
C90 C54 C51 116.9(9) . . ?
C90 C54 C40 120.0(8) . . ?
C51 C54 C40 123.1(6) . . ?
C97 C56 C84 119.2(7) . . ?
C97 C56 C42 118.8(7) . . ?
C84 C56 C42 121.9(6) . . ?
C89 C57 C63 116.0(7) . . ?
C89 C57 C9D 122(3) . . ?
C63 C57 C9D 122(3) . . ?
C89 C57 C9E 120(2) . . ?
C63 C57 C9E 124(2) . . ?
C9D C57 C9E 3(5) . . ?
C68 C59 C72 119.4(6) . . ?
C68 C59 H59A 120.3 . . ?
C72 C59 H59A 120.3 . . ?
C106 C60 C69 119.0(7) . . ?
C106 C60 C70 119.7(7) . . ?
C69 C60 C70 121.3(8) . . ?
C40 C61 C70 110.2(6) . . ?
C40 C61 H61A 109.6 . . ?
C70 C61 H61A 109.6 . . ?
C40 C61 H61B 109.6 . . ?
C70 C61 H61B 109.6 . . ?
H61A C61 H61B 108.1 . . ?
O17 C62 O18 110.2(7) . . ?
O17 C62 H62A 109.6 . . ?
O18 C62 H62A 109.6 . . ?
O17 C62 H62B 109.6 . . ?
O18 C62 H62B 109.6 . . ?
H62A C62 H62B 108.1 . . ?
C32 C63 C57 123.8(6) . . ?
C32 C63 H63A 118.1 . . ?
C57 C63 H63A 118.1 . . ?
C72 C68 C59 120.1(6) 2_755 . ?
C72 C68 H68A 120.0 2_755 . ?
C59 C68 H68A 120.0 . . ?
C60 C69 C93 121.4(9) . . ?
C60 C69 H69A 119.3 . . ?
C93 C69 H69A 119.3 . . ?
C60 C70 C61 113.5(5) . . ?
C60 C70 H70A 108.9 . . ?
C61 C70 H70A 108.9 . . ?
C60 C70 H70B 108.9 . . ?
C61 C70 H70B 108.9 . . ?
H70A C70 H70B 107.7 . . ?
C107 C71 C32 123.0(8) . . ?
C107 C71 O10 117.2(6) . . ?
C32 C71 O10 119.6(8) . . ?
C68 C72 C59 120.5(6) 2_755 . ?
C68 C72 H72A 119.7 2_755 . ?
C59 C72 H72A 119.7 . . ?
C51 C73 C92 116.2(9) . . ?
C51 C73 C9E 124(2) . . ?
C92 C73 C9E 120(2) . . ?
C51 C73 C9D 122(3) . . ?
C92 C73 C9D 122(3) . . ?
C9E C73 C9D 3(5) . . ?
C81 C77 C105 120.4(8) . . ?
C81 C77 H77A 119.8 . . ?
C105 C77 H77A 119.8 . . ?
C77 C81 C105 119.7(8) . 2_565 ?
C77 C81 H81A 120.1 . . ?
C105 C81 H81A 120.1 2_565 . ?
C52 C83 C117 123.0(8) . . ?
C52 C83 H83A 118.5 . . ?
C117 C83 H83A 118.5 . . ?
C56 C84 C116 120.1(9) . . ?
C56 C84 H84A 119.9 . . ?
C116 C84 H84A 119.9 . . ?
C102 C87 C49 119.8(8) . . ?
C102 C87 H87A 120.1 . . ?
C49 C87 H87A 120.1 . . ?
C57 C89 C107 123.4(8) . . ?
C57 C89 O18 119.6(8) . . ?
C107 C89 O18 117.0(6) . . ?
C54 C90 O16 119.7(9) . . ?
C54 C90 C100 122.1(10) . . ?
O16 C90 C100 118.2(7) . . ?
C100 C92 C73 124.0(9) . . ?
C100 C92 O17 117.5(7) . . ?
C73 C92 O17 118.5(10) . . ?
C121 C93 C69 117.3(9) . . ?
C121 C93 H93A 121.4 . . ?
C69 C93 H93A 121.4 . . ?
C95 C94 C116 124.5(8) . . ?
C95 C94 H94A 117.7 . . ?
C116 C94 H94A 117.7 . . ?
C94 C95 C97 118.1(9) . . ?
C94 C95 H95A 121.0 . . ?
C97 C95 H95A 121.0 . . ?
O16 C96 O15 112.7(6) . . ?
O16 C96 H96A 109.1 . . ?
O15 C96 H96A 109.1 . . ?
O16 C96 H96B 109.1 . . ?
O15 C96 H96B 109.1 . . ?
H96A C96 H96B 107.8 . . ?
C95 C97 C56 123.1(9) . . ?
C95 C97 H97A 118.5 . . ?
C56 C97 H97A 118.5 . . ?
C92 C100 C90 117.4(7) . . ?
C92 C100 B4B 103.4(10) . 2_556 ?
C90 C100 B4B 139.1(11) . 2_556 ?
C92 C100 B4A 135.6(10) . 2_556 ?
C90 C100 B4A 106.8(10) . 2_556 ?
B4B C100 B4A 32.9(6) 2_556 2_556 ?
C87 C102 C117 120.4(8) . . ?
C87 C102 H10B 119.8 . . ?
C117 C102 H10B 119.8 . . ?
C77 C105 C81 119.9(7) . 2_565 ?
C77 C105 H10C 120.1 . . ?
C81 C105 H10C 120.1 2_565 . ?
C60 C106 C129 121.0(8) . . ?
C60 C106 H10F 119.5 . . ?
C129 C106 H10F 119.5 . . ?
C71 C107 C89 117.3(6) . . ?
C71 C107 B3J 116.8(9) . 2_556 ?
C89 C107 B3J 126.0(9) . 2_556 ?
C71 C107 B3K 141(2) . 2_556 ?
C89 C107 B3K 101(2) . 2_556 ?
B3J C107 B3K 26.3(19) 2_556 2_556 ?
C94 C116 C84 114.9(9) . . ?
C94 C116 H11B 122.6 . . ?
C84 C116 H11B 122.6 . . ?
C102 C117 C83 118.5(9) . . ?
C102 C117 H11D 120.7 . . ?
C83 C117 H11D 120.7 . . ?
C129 C121 C93 123.2(10) . . ?
C129 C121 H12A 118.4 . . ?
C93 C121 H12A 118.4 . . ?
C121 C129 C106 118.1(10) . . ?
C121 C129 H12B 121.0 . . ?
C106 C129 H12B 121.0 . . ?
C2A C1A C34 117.6(10) . . ?
C2A C1A H1AA 107.9 . . ?
C34 C1A H1AA 107.9 . . ?
C2A C1A H1AB 107.9 . . ?
C34 C1A H1AB 107.9 . . ?
H1AA C1A H1AB 107.2 . . ?
C1A C2A C3A 112.2(8) . . ?
C1A C2A H2AA 109.2 . . ?
C3A C2A H2AA 109.2 . . ?
C1A C2A H2AB 109.2 . . ?
C3A C2A H2AB 109.2 . . ?
H2AA C2A H2AB 107.9 . . ?
C8A C3A C4A 117.5(13) . . ?
C8A C3A C2A 119.3(14) . . ?
C4A C3A C2A 123.0(11) . . ?
C5A C4A C3A 120.3(11) . . ?
C5A C4A H4AA 119.8 . . ?
C3A C4A H4AA 119.8 . . ?
C4A C5A C6A 120.6(10) . . ?
C4A C5A O6A 130.3(10) . . ?
C6A C5A O6A 109.1(6) . . ?
C5A C6A C7A 123.9(19) . . ?
C5A C6A O5A 105.4(14) . . ?
C7A C6A O5A 130(3) . . ?
C6A C7A C8A 111(2) . . ?
C6A C7A H7AA 124.4 . . ?
C8A C7A H7AA 124.4 . . ?
C3A C8A C7A 126(2) . . ?
C3A C8A H8AA 116.8 . . ?
C7A C8A H8AA 116.8 . . ?
C2B C1B C34 120.4(11) . . ?
C2B C1B H1BA 107.2 . . ?
C34 C1B H1BA 107.2 . . ?
C2B C1B H1BF 107.2 . . ?
C34 C1B H1BF 107.2 . . ?
H1BA C1B H1BF 106.9 . . ?
C1B C2B C3B 112.7(9) . . ?
C1B C2B H2BA 109.0 . . ?
C3B C2B H2BA 109.0 . . ?
C1B C2B H2BB 109.0 . . ?
C3B C2B H2BB 109.0 . . ?
H2BA C2B H2BB 107.8 . . ?
C4B C3B C8B 118.7(12) . . ?
C4B C3B C2B 120.8(11) . . ?
C8B C3B C2B 120.4(13) . . ?
C5B C4B C3B 117.6(12) . . ?
C5B C4B H4BA 121.2 . . ?
C3B C4B H4BA 121.2 . . ?
C6B C5B C4B 122.5(11) . . ?
C6B C5B O6B 110.2(7) . . ?
C4B C5B O6B 127.2(11) . . ?
O5B C6B C7B 135(3) . . ?
O5B C6B C5B 102.6(17) . . ?
C7B C6B C5B 121(2) . . ?
C6B C7B C8B 120(3) . . ?
C6B C7B H7BA 119.9 . . ?
C8B C7B H7BA 119.9 . . ?
C7B C8B C3B 120(2) . . ?
C7B C8B H8BA 120.1 . . ?
C3B C8B H8BA 120.1 . . ?
C2BA C1BA C6BA 120.0 . . ?
C2BA C1BA H1BB 120.0 . . ?
C6BA C1BA H1BB 120.0 . . ?
C1BA C2BA C3BA 120.0 . . ?
C1BA C2BA H2BC 120.0 . . ?
C3BA C2BA H2BC 120.0 . . ?
C4BA C3BA C2BA 120.0 . . ?
C4BA C3BA H3BA 120.0 . . ?
C2BA C3BA H3BA 120.0 . . ?
C5BA C4BA C3BA 120.0 . . ?
C5BA C4BA H4BB 120.0 . . ?
C3BA C4BA H4BB 120.0 . . ?
C6BA C5BA C4BA 120.0 . . ?
C6BA C5BA H5BA 120.0 . . ?
C4BA C5BA H5BA 120.0 . . ?
C5BA C6BA C1BA 120.0 . . ?
C5BA C6BA H6BA 120.0 . . ?
C1BA C6BA H6BA 120.0 . . ?
C2BB C1BB C6BB 120.0 . . ?
C2BB C1BB H1BC 120.0 . . ?
C6BB C1BB H1BC 120.0 . . ?
C1BB C2BB C3BB 120.0 . . ?
C1BB C2BB H2BD 120.0 . . ?
C3BB C2BB H2BD 120.0 . . ?
C4BB C3BB C2BB 120.0 . . ?
C4BB C3BB H3BB 120.0 . . ?
C2BB C3BB H3BB 120.0 . . ?
C3BB C4BB C5BB 120.0 . . ?
C3BB C4BB H4BC 120.0 . . ?
C5BB C4BB H4BC 120.0 . . ?
C6BB C5BB C4BB 120.0 . . ?
C6BB C5BB H5BB 120.0 . . ?
C4BB C5BB H5BB 120.0 . . ?
C5BB C6BB C1BB 120.0 . . ?
C5BB C6BB H6BB 120.0 . . ?
C1BB C6BB H6BB 120.0 . . ?
C2BC C1BC C6BC 120.0 . . ?
C2BC C1BC H1BD 120.0 . . ?
C6BC C1BC H1BD 120.0 . . ?
C1BC C2BC C3BC 120.0 . . ?
C1BC C2BC H2BE 120.0 . . ?
C3BC C2BC H2BE 120.0 . . ?
C4BC C3BC C2BC 120.0 . . ?
C4BC C3BC H3BC 120.0 . . ?
C2BC C3BC H3BC 120.0 . . ?
C3BC C4BC C5BC 120.0 . . ?
C3BC C4BC H4BD 120.0 . . ?
C5BC C4BC H4BD 120.0 . . ?
C4BC C5BC C6BC 120.0 . . ?
C4BC C5BC H5BC 120.0 . . ?
C6BC C5BC H5BC 120.0 . . ?
C5BC C6BC C1BC 120.0 . . ?
C5BC C6BC H6BC 120.0 . . ?
C1BC C6BC H6BC 120.0 . . ?
C2BD C1BD C6BD 120.0 . . ?
C2BD C1BD H1BE 120.0 . . ?
C6BD C1BD H1BE 120.0 . . ?
C3BD C2BD C1BD 120.0 . . ?
C3BD C2BD H2BF 120.0 . . ?
C1BD C2BD H2BF 120.0 . . ?
C2BD C3BD C4BD 120.0 . . ?
C2BD C3BD H3BD 120.0 . . ?
C4BD C3BD H3BD 120.0 . . ?
C3BD C4BD C5BD 120.0 . . ?
C3BD C4BD H4BE 120.0 . . ?
C5BD C4BD H4BE 120.0 . . ?
C4BD C5BD C6BD 120.0 . . ?
C4BD C5BD H5BD 120.0 . . ?
C6BD C5BD H5BD 120.0 . . ?
C5BD C6BD C1BD 120.0 . . ?
C5BD C6BD H6BD 120.0 . . ?
C1BD C6BD H6BD 120.0 . . ?
C2C C1C C6C 120.0 . . ?
C2C C1C H1CA 120.0 . . ?
C6C C1C H1CA 120.0 . . ?
C1C C2C C3C 120.0 . . ?
C1C C2C H2CA 120.0 . . ?
C3C C2C H2CA 120.0 . . ?
C4C C3C C2C 120.0 . . ?
C4C C3C C3F 120.1(7) . . ?
C2C C3C C3F 119.7(7) . . ?
C5C C4C C3C 120.0 . . ?
C5C C4C H4CA 120.0 . . ?
C3C C4C H4CA 120.0 . . ?
C4C C5C C6C 120.0 . . ?
C4C C5C H5CA 120.0 . . ?
C6C C5C H5CA 120.0 . . ?
O1C C6C C5C 121.9(6) . . ?
O1C C6C C1C 118.1(6) . . ?
C5C C6C C1C 120.0 . . ?
C8C C7C H7CA 109.5 . . ?
C8C C7C H7CB 109.5 . . ?
H7CA C7C H7CB 109.5 . . ?
C8C C7C H7CC 109.5 . . ?
H7CA C7C H7CC 109.5 . . ?
H7CB C7C H7CC 109.5 . . ?
O1C C8C O2C 116(2) . . ?
O1C C8C C7C 122(3) . . ?
O2C C8C C7C 121(3) . . ?
C2D C1D C6D 120.0 . . ?
C2D C1D H1DA 120.0 . . ?
C6D C1D H1DA 120.0 . . ?
C3D C2D C1D 120.0 . . ?
C3D C2D H2DA 120.0 . . ?
C1D C2D H2DA 120.0 . . ?
C2D C3D C4D 120.0 . . ?
C2D C3D H3DA 120.0 . . ?
C4D C3D H3DA 120.0 . . ?
C3D C4D C5D 120.0 . . ?
C3D C4D H4DA 120.0 . . ?
C5D C4D H4DA 120.0 . . ?
C4D C5D C6D 120.0 . . ?
C4D C5D H5DA 120.0 . . ?
C6D C5D H5DA 120.0 . . ?
C5D C6D C1D 120.0 . . ?
C5D C6D C7D 121.9(7) . . ?
C1D C6D C7D 118.1(7) . . ?
C8D C7D C6D 118.0(15) . . ?
C8D C7D H7DA 107.8 . . ?
C6D C7D H7DA 107.8 . . ?
C8D C7D H7DB 107.8 . . ?
C6D C7D H7DB 107.8 . . ?
H7DA C7D H7DB 107.2 . . ?
C7D C8D C9D 109(2) . . ?
C7D C8D H8DA 109.8 . . ?
C9D C8D H8DA 109.8 . . ?
C7D C8D H8DB 109.8 . . ?
C9D C8D H8DB 109.8 . . ?
H8DA C8D H8DB 108.2 . . ?
C73 C9D C57 107.9(6) . . ?
C73 C9D C8D 124(3) . . ?
C57 C9D C8D 110(3) . . ?
C73 C9D H9D 104.5 . . ?
C57 C9D H9D 104.5 . . ?
C8D C9D H9D 104.5 . . ?
C2E C1E C6E 120.0 . . ?
C2E C1E H1EA 120.0 . . ?
C6E C1E H1EA 120.0 . . ?
C1E C2E C3E 120.0 . . ?
C1E C2E H2EA 120.0 . . ?
C3E C2E H2EA 120.0 . . ?
C4E C3E C2E 120.0 . . ?
C4E C3E H3EA 120.0 . . ?
C2E C3E H3EA 120.0 . . ?
C3E C4E C5E 120.0 . . ?
C3E C4E H4EA 120.0 . . ?
C5E C4E H4EA 120.0 . . ?
C6E C5E C4E 120.0 . . ?
C6E C5E H5EA 120.0 . . ?
C4E C5E H5EA 120.0 . . ?
C5E C6E C1E 120.0 . . ?
C5E C6E C7E 119.6(6) . . ?
C1E C6E C7E 120.3(6) . . ?
C8E C7E C6E 114.2(12) . . ?
C8E C7E H7EA 108.7 . . ?
C6E C7E H7EA 108.7 . . ?
C8E C7E H7EB 108.7 . . ?
C6E C7E H7EB 108.7 . . ?
H7EA C7E H7EB 107.6 . . ?
C7E C8E C9E 105.5(18) . . ?
C7E C8E H8EA 110.6 . . ?
C9E C8E H8EA 110.6 . . ?
C7E C8E H8EB 110.6 . . ?
C9E C8E H8EB 110.6 . . ?
H8EA C8E H8EB 108.8 . . ?
C73 C9E C57 107.9(6) . . ?
C73 C9E C8E 108(2) . . ?
C57 C9E C8E 120(3) . . ?
C73 C9E H9E 107.0 . . ?
C57 C9E H9E 107.0 . . ?
C8E C9E H9E 107.0 . . ?
C2F C1F C6F 120.0 . . ?
C2F C1F H1FA 120.0 . . ?
C6F C1F H1FA 120.0 . . ?
C3F C2F C1F 120.0 . . ?
C3F C2F H2FA 120.0 . . ?
C1F C2F H2FA 120.0 . . ?
C4F C3F C2F 120.0 . . ?
C4F C3F C3C 120.3(7) . . ?
C2F C3F C3C 119.7(7) . . ?
C3F C4F C5F 120.0 . . ?
C3F C4F H4FA 120.0 . . ?
C5F C4F H4FA 120.0 . . ?
C6F C5F C4F 120.0 . . ?
C6F C5F H5FA 120.0 . . ?
C4F C5F H5FA 120.0 . . ?
C5F C6F C1F 120.0 . . ?
C5F C6F O1F 123.0(8) . . ?
C1F C6F O1F 116.7(8) . . ?
C8F C7F H7FA 109.5 . . ?
C8F C7F H7FB 109.5 . . ?
H7FA C7F H7FB 109.5 . . ?
C8F C7F H7FC 109.5 . . ?
H7FA C7F H7FC 109.5 . . ?
H7FB C7F H7FC 109.5 . . ?
O1F C8F O2F 128(3) . . ?
O1F C8F C7F 109(3) . . ?
O2F C8F C7F 116(3) . . ?
C2J C1J C12J 108.4(7) . . ?
C2J C1J H1JA 110.0 . . ?
C12J C1J H1JA 110.0 . . ?
C2J C1J H1JB 110.0 . . ?
C12J C1J H1JB 110.0 . . ?
H1JA C1J H1JB 108.4 . . ?
C1J C2J C3J 111.6(6) . . ?
C1J C2J H2JA 109.3 . . ?
C3J C2J H2JA 109.3 . . ?
C1J C2J H2JB 109.3 . . ?
C3J C2J H2JB 109.3 . . ?
H2JA C2J H2JB 108.0 . . ?
C4J C3J C8J 120.0 . . ?
C4J C3J C2J 119.8(4) . . ?
C8J C3J C2J 120.0(4) . . ?
C5J C4J C3J 120.0 . . ?
C5J C4J H4JA 120.0 . . ?
C3J C4J H4JA 120.0 . . ?
O6J C5J C4J 130.1(3) . . ?
O6J C5J C6J 109.9(3) . . ?
C4J C5J C6J 120.0 . . ?
O5J C6J C7J 130.5(9) . . ?
O5J C6J C5J 109.3(9) . . ?
C7J C6J C5J 120.0 . . ?
C6J C7J C8J 120.0 . . ?
C6J C7J H7JA 120.0 . . ?
C8J C7J H7JA 120.0 . . ?
C7J C8J C3J 120.0 . . ?
C7J C8J H8JA 120.0 . . ?
C3J C8J H8JA 120.0 . . ?
O4J C9J C10J 131.4(5) . . ?
O4J C9J C14J 108.6(5) . . ?
C10J C9J C14J 120.0 . . ?
C9J C10J C11J 120.0 . . ?
C9J C10J H10A 120.0 . . ?
C11J C10J H10A 120.0 . . ?
C12J C11J C10J 120.0 . . ?
C12J C11J H11C 120.0 . . ?
C10J C11J H11C 120.0 . . ?
C11J C12J C13J 120.0 . . ?
C11J C12J C1J 119.4(5) . . ?
C13J C12J C1J 120.2(5) . . ?
C14J C13J C12J 120.0 . . ?
C14J C13J H13B 120.0 . . ?
C12J C13J H13B 120.0 . . ?
O3J C14J C13J 130.6(7) . . ?
O3J C14J C9J 109.4(7) . . ?
C13J C14J C9J 120.0 . . ?
C2K C1K C12K 129(2) . . ?
C2K C1K H1KA 105.0 . . ?
C12K C1K H1KA 105.0 . . ?
C2K C1K H1KB 105.0 . . ?
C12K C1K H1KB 105.0 . . ?
H1KA C1K H1KB 105.8 . . ?
C1K C2K C3K 124(2) . . ?
C1K C2K H2KA 106.4 . . ?
C3K C2K H2KA 106.4 . . ?
C1K C2K H2KB 106.4 . . ?
C3K C2K H2KB 106.4 . . ?
H2KA C2K H2KB 106.5 . . ?
C4K C3K C8K 120.0 . . ?
C4K C3K C2K 116.6(17) . . ?
C8K C3K C2K 123.2(17) . . ?
C5K C4K C3K 120.0 . . ?
C5K C4K H4KA 120.0 . . ?
C3K C4K H4KA 120.0 . . ?
O6K C5K C4K 133.5(14) . . ?
O6K C5K C6K 106.3(14) . . ?
C4K C5K C6K 120.0 . . ?
O5K C6K C7K 125(4) . . ?
O5K C6K C5K 113(4) . . ?
C7K C6K C5K 120.0 . . ?
C6K C7K C8K 120.0 . . ?
C6K C7K H7KA 120.0 . . ?
C8K C7K H7KA 120.0 . . ?
C7K C8K C3K 120.0 . . ?
C7K C8K H8KA 120.0 . . ?
C3K C8K H8KA 120.0 . . ?
O4K C9K C10K 125(2) . . ?
O4K C9K C14K 115(2) . . ?
C10K C9K C14K 120.0 . . ?
C11K C10K C9K 120.0 . . ?
C11K C10K H10D 120.0 . . ?
C9K C10K H10D 120.0 . . ?
C10K C11K C12K 120.0 . . ?
C10K C11K H11E 120.0 . . ?
C12K C11K H11E 120.0 . . ?
C13K C12K C11K 120.0 . . ?
C13K C12K C1K 121.9(18) . . ?
C11K C12K C1K 117.2(18) . . ?
C12K C13K C14K 120.0 . . ?
C12K C13K H13C 120.0 . . ?
C14K C13K H13C 120.0 . . ?
C13K C14K C9K 120.0 . . ?
C13K C14K O3K 132(3) . . ?
C9K C14K O3K 106(3) . . ?
B1 O1 C27 104.6(4) . . ?
B1 O2 C14 104.7(4) . . ?
C29 O7 C30 116.9(4) . . ?
C10 O8 C30 116.5(4) . . ?
C19 O9 C48 115.0(5) . . ?
C71 O10 C48 116.5(5) . . ?
C46 O15 C96 117.1(6) . . ?
C90 O16 C96 116.9(5) . . ?
C92 O17 C62 116.6(6) . . ?
C89 O18 C62 117.1(7) . . ?
B4A O5A C6A 107(2) . . ?
B4A O6A C5A 105.0(8) . . ?
B4B O5B C6B 113(2) . . ?
C5B O6B B4B 103.4(8) . . ?
C8C O1C C6C 125.7(14) . . ?
C8F O1F C6F 111.5(18) . . ?
C14J O3J B2J 105.6(11) . . ?
C9J O4J B2J 106.4(8) . . ?
C6J O5J B3J 104.1(13) . . ?
C5J O6J B3J 104.4(5) . . ?
B2K O3K C14K 107(5) . . ?
C9K O4K B2K 98(3) . . ?
C6K O5K B3K 99(6) . . ?
B3K O6K C5K 109(2) . . ?
C2M C1M C6M 120.0 . . ?
C2M C1M H1MA 120.0 . . ?
C6M C1M H1MA 120.0 . . ?
C1M C2M C3M 120.0 . . ?
C1M C2M H2MA 120.0 . . ?
C3M C2M H2MA 120.0 . . ?
C4M C3M C2M 120.0 . . ?
C4M C3M H3MA 120.0 . . ?
C2M C3M H3MA 120.0 . . ?
C3M C4M C5M 120.0 . . ?
C3M C4M H4MA 120.0 . . ?
C5M C4M H4MA 120.0 . . ?
C6M C5M C4M 120.0 . . ?
C6M C5M H5MA 120.0 . . ?
C4M C5M H5MA 120.0 . . ?
C5M C6M C1M 120.0 . . ?
C5M C6M H6MA 120.0 . . ?
C1M C6M H6MA 120.0 . . ?
C2N C1N C6N 121(2) . . ?
C2N C1N H1NA 119.7 . . ?
C6N C1N H1NA 119.7 . . ?
C1N C2N C3N 124(2) . . ?
C1N C2N H2NA 118.0 . . ?
C3N C2N H2NA 118.0 . . ?
C4N C3N C2N 114(2) . . ?
C4N C3N H3NA 122.9 . . ?
C2N C3N H3NA 122.9 . . ?
C3N C4N C5N 124(2) . . ?
C3N C4N H4NA 118.1 . . ?
C5N C4N H4NA 118.1 . . ?
C6N C5N C4N 121(2) . . ?
C6N C5N H5NA 119.4 . . ?
C4N C5N H5NA 119.4 . . ?
C5N C6N C1N 116.0(19) . . ?
C5N C6N H6NA 122.0 . . ?
C1N C6N H6NA 122.0 . . ?

loop_
_geom_bond_atom_site_label_1
_geom_bond_atom_site_label_2
_geom_bond_distance
_geom_bond_site_symmetry_2
_geom_bond_publ_flag
B1 O2 1.373(6) . ?
B1 O1 1.377(6) . ?
B1 C15 1.579(6) . ?
B4A O5A 1.30(4) . ?
B4A O6A 1.371(13) . ?
B4A C100 1.655(12) 2_556 ?
B4B O5B 1.29(4) . ?
B4B O6B 1.401(13) . ?
B4B C100 1.606(12) 2_556 ?
B2J O4J 1.377(12) . ?
B2J O3J 1.399(15) . ?
B2J C22 1.540(8) . ?
B3J O5J 1.39(2) . ?
B3J O6J 1.410(8) . ?
B3J C107 1.530(8) 2_556 ?
B2K O3K 1.29(6) . ?
B2K C22 1.53(2) . ?
B2K O4K 1.53(6) . ?
B3K O6K 1.33(3) . ?
B3K O5K 1.54(10) . ?
B3K C107 1.61(2) 2_556 ?
C6 C10 1.384(7) . ?
C6 C11 1.387(7) . ?
C6 C13 1.516(7) . ?
C10 C15 1.377(7) . ?
C10 O8 1.405(6) . ?
C11 C26 1.389(7) . ?
C11 H11A 0.9500 . ?
C12 C28 1.384(7) . ?
C12 C29 1.399(7) . ?
C12 C13 1.517(7) . ?
C13 C21 1.529(6) . ?
C13 H13A 1.0000 . ?
C14 C27 1.358(7) . ?
C14 C18 1.373(6) . ?
C14 O2 1.392(5) . ?
C15 C19 1.394(7) . ?
C18 C34 1.402(7) . ?
C18 H18A 0.9500 . ?
C19 C26 1.392(7) . ?
C19 O9 1.393(6) . ?
C20 C26 1.522(7) . ?
C20 C32 1.528(9) . ?
C20 C39 1.530(7) . ?
C20 H20A 1.0000 . ?
C21 C42 1.524(8) . ?
C21 H21A 0.9900 . ?
C21 H21B 0.9900 . ?
C22 C46 1.375(8) . ?
C22 C29 1.392(8) . ?
C24 C46 1.388(8) . ?
C24 C28 1.387(7) . ?
C24 C40 1.531(9) . ?
C27 C37 1.368(7) . ?
C27 O1 1.390(5) . ?
C28 H28A 0.9500 . ?
C29 O7 1.392(6) . ?
C30 O7 1.418(6) . ?
C30 O8 1.425(6) . ?
C30 H30A 0.9900 . ?
C30 H30B 0.9900 . ?
C32 C63 1.391(10) . ?
C32 C71 1.395(8) . ?
C34 C41 1.381(8) . ?
C34 C1B 1.495(7) . ?
C34 C1A 1.495(7) . ?
C37 C41 1.390(7) . ?
C37 H37A 0.9500 . ?
C39 C45 1.516(9) . ?
C39 H39A 0.9900 . ?
C39 H39B 0.9900 . ?
C40 C54 1.510(11) . ?
C40 C61 1.527(8) . ?
C40 H40A 1.0000 . ?
C41 H41A 0.9500 . ?
C42 C56 1.510(8) . ?
C42 H42A 0.9900 . ?
C42 H42B 0.9900 . ?
C45 C52 1.502(8) . ?
C45 H45A 0.9900 . ?
C45 H45B 0.9900 . ?
C46 O15 1.391(7) . ?
C48 O10 1.411(7) . ?
C48 O9 1.423(8) . ?
C48 H48A 0.9900 . ?
C48 H48B 0.9900 . ?
C49 C52 1.390(9) . ?
C49 C87 1.389(10) . ?
C49 H49A 0.9500 . ?
C51 C73 1.392(10) . ?
C51 C54 1.396(11) . ?
C51 H51A 0.9500 . ?
C52 C83 1.347(10) . ?
C54 C90 1.391(9) . ?
C56 C97 1.377(10) . ?
C56 C84 1.382(11) . ?
C57 C89 1.391(9) . ?
C57 C63 1.399(9) . ?
C57 C9D 1.510(7) . ?
C57 C9E 1.510(7) . ?
C59 C68 1.374(9) . ?
C59 C72 1.381(9) . ?
C59 H59A 0.9500 . ?
C60 C106 1.367(10) . ?
C60 C69 1.384(9) . ?
C60 C70 1.508(9) . ?
C61 C70 1.544(10) . ?
C61 H61A 0.9900 . ?
C61 H61B 0.9900 . ?
C62 O17 1.422(14) . ?
C62 O18 1.430(15) . ?
C62 H62A 0.9900 . ?
C62 H62B 0.9900 . ?
C63 H63A 0.9500 . ?
C68 C72 1.368(9) 2_755 ?
C68 H68A 0.9500 . ?
C69 C93 1.384(11) . ?
C69 H69A 0.9500 . ?
C70 H70A 0.9900 . ?
C70 H70B 0.9900 . ?
C71 C107 1.384(12) . ?
C71 O10 1.395(9) . ?
C72 C68 1.368(9) 2_755 ?
C72 H72A 0.9500 . ?
C73 C92 1.392(10) . ?
C73 C9E 1.510(7) . ?
C73 C9D 1.510(7) . ?
C77 C81 1.371(10) . ?
C77 C105 1.376(11) . ?
C77 H77A 0.9500 . ?
C81 C105 1.387(10) 2_565 ?
C81 H81A 0.9500 . ?
C83 C117 1.385(9) . ?
C83 H83A 0.9500 . ?
C84 C116 1.432(10) . ?
C84 H84A 0.9500 . ?
C87 C102 1.355(12) . ?
C87 H87A 0.9500 . ?
C89 C107 1.395(13) . ?
C89 O18 1.396(10) . ?
C90 O16 1.398(11) . ?
C90 C100 1.407(13) . ?
C92 C100 1.364(14) . ?
C92 O17 1.404(11) . ?
C93 C121 1.370(13) . ?
C93 H93A 0.9500 . ?
C94 C95 1.320(13) . ?
C94 C116 1.432(14) . ?
C94 H94A 0.9500 . ?
C95 C97 1.358(10) . ?
C95 H95A 0.9500 . ?
C96 O16 1.399(9) . ?
C96 O15 1.420(10) . ?
C96 H96A 0.9900 . ?
C96 H96B 0.9900 . ?
C97 H97A 0.9500 . ?
C100 B4B 1.607(12) 2_556 ?
C100 B4A 1.655(12) 2_556 ?
C102 C117 1.372(12) . ?
C102 H10B 0.9500 . ?
C105 C81 1.387(10) 2_565 ?
C105 H10C 0.9500 . ?
C106 C129 1.387(11) . ?
C106 H10F 0.9500 . ?
C107 B3J 1.530(8) 2_556 ?
C107 B3K 1.61(2) 2_556 ?
C116 H11B 0.9500 . ?
C117 H11D 0.9500 . ?
C121 C129 1.365(13) . ?
C121 H12A 0.9500 . ?
C129 H12B 0.9500 . ?
C1A C2A 1.491(9) . ?
C1A H1AA 0.9900 . ?
C1A H1AB 0.9900 . ?
C2A C3A 1.496(7) . ?
C2A H2AA 0.9900 . ?
C2A H2AB 0.9900 . ?
C3A C8A 1.33(2) . ?
C3A C4A 1.381(16) . ?
C4A C5A 1.355(13) . ?
C4A H4AA 0.9500 . ?
C5A C6A 1.36(3) . ?
C5A O6A 1.388(11) . ?
C6A C7A 1.39(3) . ?
C6A O5A 1.42(3) . ?
C7A C8A 1.44(3) . ?
C7A H7AA 0.9500 . ?
C8A H8AA 0.9500 . ?
C1B C2B 1.487(9) . ?
C1B H1BA 0.9900 . ?
C1B H1BF 0.9900 . ?
C2B C3B 1.493(8) . ?
C2B H2BA 0.9900 . ?
C2B H2BB 0.9900 . ?
C3B C4B 1.405(16) . ?
C3B C8B 1.45(3) . ?
C4B C5B 1.375(14) . ?
C4B H4BA 0.9500 . ?
C5B C6B 1.37(4) . ?
C5B O6B 1.389(12) . ?
C6B O5B 1.33(3) . ?
C6B C7B 1.35(3) . ?
C7B C8B 1.37(3) . ?
C7B H7BA 0.9500 . ?
C8B H8BA 0.9500 . ?
C1BA C2BA 1.3900 . ?
C1BA C6BA 1.3900 . ?
C1BA H1BB 0.9500 . ?
C2BA C3BA 1.3900 . ?
C2BA H2BC 0.9500 . ?
C3BA C4BA 1.3900 . ?
C3BA H3BA 0.9500 . ?
C4BA C5BA 1.3900 . ?
C4BA H4BB 0.9500 . ?
C5BA C6BA 1.3900 . ?
C5BA H5BA 0.9500 . ?
C6BA H6BA 0.9500 . ?
C1BB C2BB 1.3900 . ?
C1BB C6BB 1.3900 . ?
C1BB H1BC 0.9500 . ?
C2BB C3BB 1.3900 . ?
C2BB H2BD 0.9500 . ?
C3BB C4BB 1.3900 . ?
C3BB H3BB 0.9500 . ?
C4BB C5BB 1.3900 . ?
C4BB H4BC 0.9500 . ?
C5BB C6BB 1.3900 . ?
C5BB H5BB 0.9500 . ?
C6BB H6BB 0.9500 . ?
C1BC C2BC 1.3900 . ?
C1BC C6BC 1.3900 . ?
C1BC H1BD 0.9500 . ?
C2BC C3BC 1.3900 . ?
C2BC H2BE 0.9500 . ?
C3BC C4BC 1.3900 . ?
C3BC H3BC 0.9500 . ?
C4BC C5BC 1.3900 . ?
C4BC H4BD 0.9500 . ?
C5BC C6BC 1.3900 . ?
C5BC H5BC 0.9500 . ?
C6BC H6BC 0.9500 . ?
C1BD C2BD 1.3900 . ?
C1BD C6BD 1.3900 . ?
C1BD H1BE 0.9500 . ?
C2BD C3BD 1.3900 . ?
C2BD H2BF 0.9500 . ?
C3BD C4BD 1.3900 . ?
C3BD H3BD 0.9500 . ?
C4BD C5BD 1.3900 . ?
C4BD H4BE 0.9500 . ?
C5BD C6BD 1.3900 . ?
C5BD H5BD 0.9500 . ?
C6BD H6BD 0.9500 . ?
C1C C2C 1.3900 . ?
C1C C6C 1.3900 . ?
C1C H1CA 0.9500 . ?
C2C C3C 1.3900 . ?
C2C H2CA 0.9500 . ?
C3C C4C 1.3900 . ?
C3C C3F 1.547(8) . ?
C4C C5C 1.3900 . ?
C4C H4CA 0.9500 . ?
C5C C6C 1.3900 . ?
C5C H5CA 0.9500 . ?
C6C O1C 1.368(9) . ?
C7C C8C 1.38(5) . ?
C7C H7CA 0.9800 . ?
C7C H7CB 0.9800 . ?
C7C H7CC 0.9800 . ?
C8C O1C 1.32(4) . ?
C8C O2C 1.37(3) . ?
C1D C2D 1.3900 . ?
C1D C6D 1.3900 . ?
C1D H1DA 0.9500 . ?
C2D C3D 1.3900 . ?
C2D H2DA 0.9500 . ?
C3D C4D 1.3900 . ?
C3D H3DA 0.9500 . ?
C4D C5D 1.3900 . ?
C4D H4DA 0.9500 . ?
C5D C6D 1.3900 . ?
C5D H5DA 0.9500 . ?
C6D C7D 1.540(14) . ?
C7D C8D 1.46(3) . ?
C7D H7DA 0.9900 . ?
C7D H7DB 0.9900 . ?
C8D C9D 1.58(5) . ?
C8D H8DA 0.9900 . ?
C8D H8DB 0.9900 . ?
C9D H9D 1.0000 . ?
C1E C2E 1.3900 . ?
C1E C6E 1.3900 . ?
C1E H1EA 0.9500 . ?
C2E C3E 1.3900 . ?
C2E H2EA 0.9500 . ?
C3E C4E 1.3900 . ?
C3E H3EA 0.9500 . ?
C4E C5E 1.3900 . ?
C4E H4EA 0.9500 . ?
C5E C6E 1.3900 . ?
C5E H5EA 0.9500 . ?
C6E C7E 1.532(11) . ?
C7E C8E 1.48(2) . ?
C7E H7EA 0.9900 . ?
C7E H7EB 0.9900 . ?
C8E C9E 1.52(5) . ?
C8E H8EA 0.9900 . ?
C8E H8EB 0.9900 . ?
C9E H9E 1.0000 . ?
C1F C2F 1.3900 . ?
C1F C6F 1.3900 . ?
C1F H1FA 0.9500 . ?
C2F C3F 1.3900 . ?
C2F H2FA 0.9500 . ?
C3F C4F 1.3900 . ?
C4F C5F 1.3900 . ?
C4F H4FA 0.9500 . ?
C5F C6F 1.3900 . ?
C5F H5FA 0.9500 . ?
C6F O1F 1.420(10) . ?
C7F C8F 1.60(6) . ?
C7F H7FA 0.9800 . ?
C7F H7FB 0.9800 . ?
C7F H7FC 0.9800 . ?
C8F O1F 1.16(4) . ?
C8F O2F 1.30(4) . ?
C1J C2J 1.464(7) . ?
C1J C12J 1.485(6) . ?
C1J H1JA 0.9900 . ?
C1J H1JB 0.9900 . ?
C2J C3J 1.498(6) . ?
C2J H2JA 0.9900 . ?
C2J H2JB 0.9900 . ?
C3J C4J 1.3900 . ?
C3J C8J 1.3900 . ?
C4J C5J 1.3900 . ?
C4J H4JA 0.9500 . ?
C5J O6J 1.360(6) . ?
C5J C6J 1.3900 . ?
C6J O5J 1.389(18) . ?
C6J C7J 1.3900 . ?
C7J C8J 1.3900 . ?
C7J H7JA 0.9500 . ?
C8J H8JA 0.9500 . ?
C9J O4J 1.357(9) . ?
C9J C10J 1.3900 . ?
C9J C14J 1.3900 . ?
C10J C11J 1.3900 . ?
C10J H10A 0.9500 . ?
C11J C12J 1.3900 . ?
C11J H11C 0.9500 . ?
C12J C13J 1.3900 . ?
C13J C14J 1.3900 . ?
C13J H13B 0.9500 . ?
C14J O3J 1.349(13) . ?
C1K C2K 1.483(9) . ?
C1K C12K 1.484(8) . ?
C1K H1KA 0.9900 . ?
C1K H1KB 0.9900 . ?
C2K C3K 1.486(8) . ?
C2K H2KA 0.9900 . ?
C2K H2KB 0.9900 . ?
C3K C4K 1.3900 . ?
C3K C8K 1.3900 . ?
C4K C5K 1.3900 . ?
C4K H4KA 0.9500 . ?
C5K O6K 1.36(2) . ?
C5K C6K 1.3900 . ?
C6K O5K 1.33(8) . ?
C6K C7K 1.3900 . ?
C7K C8K 1.3900 . ?
C7K H7KA 0.9500 . ?
C8K H8KA 0.9500 . ?
C9K O4K 1.36(4) . ?
C9K C10K 1.3900 . ?
C9K C14K 1.3900 . ?
C10K C11K 1.3900 . ?
C10K H10D 0.9500 . ?
C11K C12K 1.3900 . ?
C11K H11E 0.9500 . ?
C12K C13K 1.3900 . ?
C13K C14K 1.3900 . ?
C13K H13C 0.9500 . ?
C14K O3K 1.43(6) . ?
C1M C2M 1.3900 . ?
C1M C6M 1.3900 . ?
C1M H1MA 0.9500 . ?
C2M C3M 1.3900 . ?
C2M H2MA 0.9500 . ?
C3M C4M 1.3900 . ?
C3M H3MA 0.9500 . ?
C4M C5M 1.3900 . ?
C4M H4MA 0.9500 . ?
C5M C6M 1.3900 . ?
C5M H5MA 0.9500 . ?
C6M H6MA 0.9500 . ?
C1N C2N 1.35(2) . ?
C1N C6N 1.46(2) . ?
C1N H1NA 0.9500 . ?
C2N C3N 1.36(3) . ?
C2N H2NA 0.9500 . ?
C3N C4N 1.37(3) . ?
C3N H3NA 0.9500 . ?
C4N C5N 1.43(2) . ?
C4N H4NA 0.9500 . ?
C5N C6N 1.30(3) . ?
C5N H5NA 0.9500 . ?
C6N H6NA 0.9500 . ?
